data_1575075
loop_
_publ_author_name
'Bairagi, Subhash'
'Patel, Deepak Kumar'
'Chatterjee, Debipada'
'Ku&#x10d;er&#xe1;kov&#xe1;, Monika'
'Mach&#xe1;&#x10d;ek, Jan'
'Base, Tomas'
'Pradeep, Thalappil'
'Ghosh, Sundargopal'

_publ_section_title
;
 Cluster <i>versus</i> coordination: the chemistry of cyclopentadienyl
 titanium and vanadium complexes with B- and C-functionalized
 carborane-thiols, [C<sub>2</sub>B<sub>10</sub>H<sub>12-<i>n</i></sub>
 (SH) <sub><i>n</i></sub> ] (<i>n</i> = 2 or 3).
;
_journal_issue 31
_journal_name_full 'Chemical science'
_journal_page_first 14127
_journal_page_last 14139
_journal_paper_doi 10.1039/d5sc03562g
_journal_volume 16
_journal_year 2025
_chemical_formula_moiety '2(C41.5 H65 B5 S7.5 Ti5)'
_chemical_formula_sum 'C83 H130 B10 S15 Ti10'
_chemical_formula_weight 2195.86
_space_group_crystal_system monoclinic
_space_group_IT_number 14
_space_group_name_Hall '-P 2yn'
_space_group_name_H-M_alt 'P 1 21/n 1'
_atom_sites_solution_hydrogens geom
_atom_sites_solution_primary iterative
_audit_creation_date 2025-05-15
_audit_creation_method
;
Olex2 1.5
(compiled 2025.04.05 svn.rf049d14d for OlexSys, GUI svn.r7224)
;
_audit_update_record
;
2025-05-15 deposited with the CCDC.	2025-07-10 downloaded from the CCDC.
;
_cell_angle_alpha 90
_cell_angle_beta 96.7370(14)
_cell_angle_gamma 90
_cell_formula_units_Z 2
_cell_length_a 22.5923(5)
_cell_length_b 21.4585(9)
_cell_length_c 12.9948(10)
_cell_measurement_reflns_used 9871
_cell_measurement_temperature 150
_cell_measurement_theta_max 24.396
_cell_measurement_theta_min 2.261
_cell_volume 6256.3(6)
_computing_cell_refinement 'SAINT V8.40B (?, 2016)'
_computing_data_reduction 'SAINT V8.40B (?, 2016)'
_computing_molecular_graphics 'Olex2 1.5 (Dolomanov et al., 2009)'
_computing_publication_material 'Olex2 1.5 (Dolomanov et al., 2009)'
_computing_structure_refinement 'SHELXL 2018/3 (Sheldrick, 2015)'
_computing_structure_solution 'olex2.solve 1.5 (Bourhis et al., 2015)'
_diffrn_ambient_temperature 150
_diffrn_measured_fraction_theta_full 0.999
_diffrn_measured_fraction_theta_max 0.995
_diffrn_measurement_device_type 'Bruker D8 Venture'
_diffrn_radiation_type MoK\a
_diffrn_radiation_wavelength 0.71073
_diffrn_reflns_av_R_equivalents 0.0822
_diffrn_reflns_av_unetI/netI 0.0450
_diffrn_reflns_Laue_measured_fraction_full 0.999
_diffrn_reflns_Laue_measured_fraction_max 0.995
_diffrn_reflns_limit_h_max 28
_diffrn_reflns_limit_h_min -28
_diffrn_reflns_limit_k_max 26
_diffrn_reflns_limit_k_min -26
_diffrn_reflns_limit_l_max 15
_diffrn_reflns_limit_l_min -16
_diffrn_reflns_number 118101
_diffrn_reflns_point_group_measured_fraction_full 0.999
_diffrn_reflns_point_group_measured_fraction_max 0.995
_diffrn_reflns_theta_full 25.242
_diffrn_reflns_theta_max 26.416
_diffrn_reflns_theta_min 1.969
_exptl_absorpt_coefficient_mu 0.885
_exptl_absorpt_correction_T_max 1
_exptl_absorpt_correction_T_min 0.904
_exptl_absorpt_correction_type multi-scan
_exptl_absorpt_process_details
;
Krause, L., Herbst-Irmer, R., Sheldrick, G. M., Stalke, D. (2015).
"Comparison of silver and molybdenum microfocus X-ray sources for
single-crystal structure determination"
J. Appl. Cryst. 48, 3-10.
doi:10.1107/S1600576714022985
;
_exptl_crystal_density_diffrn 1.166
_exptl_crystal_description 'polygon shape'
_exptl_crystal_F_000 2276
_exptl_crystal_size_max 0.102
_exptl_crystal_size_mid 0.054
_exptl_crystal_size_min 0.037
_refine_diff_density_max 1.331
_refine_diff_density_min -0.948
_refine_diff_density_rms 0.133
_refine_ls_extinction_method none
_refine_ls_goodness_of_fit_ref 1.050
_refine_ls_hydrogen_treatment constr
_refine_ls_matrix_type full
_refine_ls_number_parameters 666
_refine_ls_number_reflns 12788
_refine_ls_number_restraints 1849
_refine_ls_restrained_S_all 0.990
_refine_ls_R_factor_all 0.0977
_refine_ls_R_factor_gt 0.0763
_refine_ls_shift/su_max 0.002
_refine_ls_shift/su_mean 0.000
_refine_ls_structure_factor_coef Fsqd
_refine_ls_weighting_details 'w=1/[\s^2^(Fo^2^)+(0.1419P)^2^+14.4095P] where P=(Fo^2^+2Fc^2^)/3'
_refine_ls_weighting_scheme calc
_refine_ls_wR_factor_gt 0.2219
_refine_ls_wR_factor_ref 0.2465
_reflns_Friedel_coverage 0.000
_reflns_number_gt 9411
_reflns_number_total 12788
_reflns_threshold_expression 'I > 2\s(I)'
_cod_data_source_file d5sc03562g2.cif
_cod_data_source_block ti5-standard-settingsolex
_cod_depositor_comments
;
The following automatic conversions were performed:

data item '_exptl_absorpt_correction_type' value 'Multi-Scan' was
changed to 'multi-scan' in accordance with the
/home/data/users/saulius/crontab/automatic-downloads/rss-feeds/RSC/lib/dictionaries/cif_core.dic
dictionary named 'cif_core.dic' version 2.4.2 last updated on
2011-04-26.

Automatic conversion script
Id: cif_fix_values 8170 2020-07-09 18:12:32Z antanas 

 Adding full bibliography for 1575071--1575076.cif.
;
_cod_database_code 1575075
_shelx_shelxl_version_number 2018/3
_shelx_space_group_comment
;
The symmetry employed for this shelxl refinement is uniquely defined
by the following loop, which should always be used as a source of
symmetry information in preference to the above space-group names.
They are only intended as comments.
;
_olex2_refinement_description
;
1. Fixed Uiso
 At 1.2 times of:
  All B(H) groups
 At 1.5 times of:
  All C(H,H,H) groups
2. Restrained distances
 C4h-C3h \\sim C4g-C3g \\sim C4g-C5g \\sim C5h-C4h \\sim C5h-C49 \\sim C1h-C5g
\\sim C2h-C49 \\sim C1h-C2g
 \\sim C3g-C2g \\sim C2h-C3h
 with sigma of 0.02
 C5h-C10h \\sim C10g-C5g \\sim C4g-C9g \\sim C9h-C4h \\sim C3g-C8g \\sim
C8h-C3h \\sim C7g-C2h \\sim C7h-
 C2g \\sim C6h-C49 \\sim C1h-C6g
 with sigma of 0.02
 C4f-C3f \\sim C5f-C4f \\sim C5f-C1f \\sim C1f-C2f \\sim C3e-C2e \\sim C2f-C3f
\\sim C3e-C4e \\sim C5e-C4e
 \\sim C5e-C1e \\sim C2e-C1e
 with sigma of 0.02
 C4e-C9e \\sim C9f-C4f \\sim C5e-C10e \\sim C10f-C5f \\sim C6e-C1e \\sim
C6f-C1f \\sim C2e-C7e \\sim C7f-
 C2f \\sim C3e-C8e \\sim C8f-C3f
 with sigma of 0.02
 C2a-C1a \\sim C3a-C2a \\sim C2b-C1b \\sim C2b-C3b \\sim C3a-C4a \\sim C4b-C3b
\\sim C5b-C4b \\sim C4a-C5a
 \\sim C1b-C5b \\sim C1a-C5a
 with sigma of 0.02
 C7a-C2a \\sim C7b-C2b \\sim C8b-C3b \\sim C3a-C8a \\sim C9a-C4a \\sim C9b-C4b
\\sim C10a-C5a \\sim C10b-
 C5b \\sim C6a-C1a \\sim C6b-C1b
 with sigma of 0.02
 C5c-C1c \\sim C2c-C1c \\sim C5c-C4c \\sim C5d-C4d \\sim C4c-C3c \\sim C3d-C4d
\\sim C3d-C2d \\sim C2c-C3c
 \\sim C5d-C1d \\sim C2d-C1d
 with sigma of 0.02
 C10c-C5c \\sim C10d-C5d \\sim C6d-C1d \\sim C6c-C1c \\sim C7d-C2d \\sim
C7c-C2c \\sim C3d-C8d \\sim C8c-
 C3c \\sim C9c-C4c \\sim C9d-C4d
 with sigma of 0.02
 C4h-C9h \\sim C4g-C9g
 with sigma of 0.02
 C3g-C8g \\sim C8h-C3h
 with sigma of 0.02
 C3c-C5c \\sim C5h-C3h
 with sigma of 0.02
3. Uiso/Uaniso restraints and constraints
Uanis(C8b) = Uanis(C8a)
Uanis(C9a) = Uanis(C9b)
Uanis(C10a) = Uanis(C10b)
Uanis(C6a) = Uanis(C6b)
Uanis(C7b) = Uanis(C7a)
Uanis(C5a) = Uanis(C5b)
Uanis(C1a) = Uanis(C1b)
Uanis(C2b) = Uanis(C2a)
Uanis(C3a) = Uanis(C3b)
Uanis(C3e) = Uanis(C3f)
Uanis(C4e) = Uanis(C4f)
Uanis(C5e) = Uanis(C5f)
Uanis(C1e) = Uanis(C1f)
Uanis(C2e) = Uanis(C2f)
Uanis(C8e) = Uanis(C8f)
Uanis(C9e) = Uanis(C9f)
Uanis(C7f) = Uanis(C7e)
Uanis(C6f) = Uanis(C6e)
Uanis(C10f) = Uanis(C10e)
Uanis(C5g) = Uanis(C5h)
Uanis(C4h) = Uanis(C4g)
Uanis(C3h) = Uanis(C3g)
Uanis(C2h) = Uanis(C2g)
Uanis(C7g) = Uanis(C7h)
Uanis(C8h) = Uanis(C8g)
Uanis(C9h) = Uanis(C9g)
Uanis(C10h) = Uanis(C10g)
Uanis(C6g) = Uanis(C6h)
Uanis(C7c) = Uanis(C7d)
Uanis(C6c) = Uanis(C6d)
Uanis(C10d) = Uanis(C10c)
Uanis(C9c) = Uanis(C9d)
Uanis(C8c) = Uanis(C8d)
Uanis(C2d) = Uanis(C2c)
Uanis(C1d) = Uanis(C1c)
Uanis(C49) = Uanis(C1h)
Uanis(C2b) = Uanis(C2a) = Uanis(C3b) = Uanis(C3a)
Uanis(C8h) = Uanis(C8g) = Uanis(C3h) = Uanis(C3g) = Uanis(C2h) = Uanis(C2g)
Uanis(C49) = Uanis(C1h) = Uanis(C5h) = Uanis(C5g) = Uanis(C6h) = Uanis(C6g) =
Uanis(C7g) = Uanis(C7h)
Uanis(C9h) = Uanis(C9g) = Uanis(C4h) = Uanis(C4g) = Uanis(C5h) = Uanis(C5g)
Uanis(C8f) = Uanis(C8e) = Uanis(C2f) = Uanis(C2e) = Uanis(C1f) = Uanis(C1e)
Uanis(B1) = Uanis(B4) = Uanis(B8) = Uanis(B9) = Uanis(B10) = Uanis(B3) =
Uanis(C4) = Uanis(C2) = Uanis(C1) = Uanis(C3) = Uanis(B6) = Uanis(B7) =
Uanis(B5) = Uanis(B2)
Uanis(C10h) = Uanis(C10g) = Uanis(C5g) = Uanis(C5h) = Uanis(C1h) = Uanis(C49)
4. Rigid body (RIGU) restrains
 All non-hydrogen atoms
 with sigma for 1-2 distances of 0.01 and sigma for 1-3 distances of 0.02
5. Others
 Sof(C10g)=Sof(H6A)=Sof(H6B)=Sof(H6C)=Sof(C3g)=Sof(C4g)=Sof(C1h)=Sof(C2g)=
 Sof(C9g)=Sof(H11A)=Sof(H11B)=Sof(H11C)=Sof(C8g)=Sof(H12A)=Sof(H12B)=Sof(H12C)=
 Sof(C6g)=Sof(H13A)=Sof(H13B)=Sof(H13C)=Sof(C7h)=Sof(H14A)=Sof(H14B)=Sof(H14C)=
 Sof(C5g)=1-FVAR(1)
 Sof(C9h)=Sof(H1AA)=Sof(H1AB)=Sof(H1AC)=Sof(C10h)=Sof(H2AA)=Sof(H2AB)=
 Sof(H2AC)=Sof(C5h)=Sof(C3h)=Sof(C4h)=Sof(C49)=Sof(C2h)=Sof(C8h)=Sof(H52A)=
 Sof(H52B)=Sof(H52C)=Sof(C6h)=Sof(H53A)=Sof(H53B)=Sof(H53C)=Sof(C7g)=Sof(H54A)=
 Sof(H54B)=Sof(H54C)=FVAR(1)
 Sof(C3f)=Sof(C2f)=Sof(C4f)=Sof(C1f)=Sof(C6f)=Sof(H76A)=Sof(H76B)=Sof(H76C)=
 Sof(C5f)=Sof(C7f)=Sof(H81A)=Sof(H81B)=Sof(H81C)=Sof(C8f)=Sof(H82A)=Sof(H82B)=
 Sof(H82C)=Sof(C10f)=Sof(H83A)=Sof(H83B)=Sof(H83C)=Sof(C9f)=Sof(H84A)=Sof(H84B)=
 Sof(H84C)=1-FVAR(2)
 Sof(C1e)=Sof(C6e)=Sof(H36A)=Sof(H36B)=Sof(H36C)=Sof(C7e)=Sof(H41A)=Sof(H41B)=
 Sof(H41C)=Sof(C8e)=Sof(H42A)=Sof(H42B)=Sof(H42C)=Sof(C10e)=Sof(H43A)=Sof(H43B)=
 Sof(H43C)=Sof(C9e)=Sof(H44A)=Sof(H44B)=Sof(H44C)=Sof(C2e)=Sof(C4e)=Sof(C3e)=
 Sof(C5e)=FVAR(2)
 Sof(C5a)=Sof(C10a)=Sof(H26A)=Sof(H26B)=Sof(H26C)=Sof(C1a)=Sof(C2a)=Sof(C6a)=
 Sof(H33A)=Sof(H33B)=Sof(H33C)=Sof(C7a)=Sof(H34A)=Sof(H34B)=Sof(H34C)=Sof(C4a)=
 Sof(C8a)=Sof(H67A)=Sof(H67B)=Sof(H67C)=Sof(C3a)=Sof(C9a)=Sof(H71A)=Sof(H71B)=
 Sof(H71C)=1-FVAR(3)
 Sof(C3b)=Sof(C4b)=Sof(C9b)=Sof(H31A)=Sof(H31B)=Sof(H31C)=Sof(C8b)=Sof(H32A)=
 Sof(H32B)=Sof(H32C)=Sof(C5b)=Sof(C10b)=Sof(H66A)=Sof(H66B)=Sof(H66C)=Sof(C1b)=
 Sof(C2b)=Sof(C6b)=Sof(H73A)=Sof(H73B)=Sof(H73C)=Sof(C7b)=Sof(H74A)=Sof(H74B)=
 Sof(H74C)=FVAR(3)
 Sof(C8d)=Sof(H16A)=Sof(H16B)=Sof(H16C)=Sof(C1d)=Sof(C2d)=Sof(C4d)=Sof(C5d)=
 Sof(C7d)=Sof(H21A)=Sof(H21B)=Sof(H21C)=Sof(C6d)=Sof(H22A)=Sof(H22B)=Sof(H22C)=
 Sof(C9d)=Sof(H23A)=Sof(H23B)=Sof(H23C)=Sof(C10d)=Sof(H24A)=Sof(H24B)=Sof(H24C)=
 Sof(C3d)=1-FVAR(4)
 Sof(C3c)=Sof(C8c)=Sof(H56A)=Sof(H56B)=Sof(H56C)=Sof(C1c)=Sof(C2c)=Sof(C4c)=
 Sof(C5c)=Sof(C7c)=Sof(H61A)=Sof(H61B)=Sof(H61C)=Sof(C6c)=Sof(H62A)=Sof(H62B)=
 Sof(H62C)=Sof(C9c)=Sof(H63A)=Sof(H63B)=Sof(H63C)=Sof(C10c)=Sof(H64A)=Sof(H64B)=
 Sof(H64C)=FVAR(4)
 Fixed Sof: S7(0.5) S8(0.5) C1(0.5) C2(0.5) B1(0.5) H1(0.5) B2(0.5) H2(0.5)
 B3(0.5) H3(0.5) B4(0.5) H4(0.5) B5(0.5) H5(0.5) B6(0.5) H6(0.5) B7(0.5)
 H7(0.5) B8(0.5) H8(0.5) B9(0.5) H9(0.5) B10(0.5) H10(0.5) S9(0.25) S10(0.25)
 C3(0.25) C4(0.25)
6.a Idealised Me refined as rotating group:
 C9h(H1AA,H1AB,H1AC), C10h(H2AA,H2AB,H2AC), C8h(H52A,H52B,H52C), C6h(H53A,H53B,
 H53C), C7g(H54A,H54B,H54C), C10g(H6A,H6B,H6C), C9g(H11A,H11B,H11C), C8g(H12A,
 H12B,H12C), C6g(H13A,H13B,H13C), C7h(H14A,H14B,H14C), C6e(H36A,H36B,H36C),
 C7e(H41A,H41B,H41C), C8e(H42A,H42B,H42C), C10e(H43A,H43B,H43C), C9e(H44A,H44B,
 H44C), C6f(H76A,H76B,H76C), C7f(H81A,H81B,H81C), C8f(H82A,H82B,H82C),
 C10f(H83A,H83B,H83C), C9f(H84A,H84B,H84C), C9b(H31A,H31B,H31C), C8b(H32A,H32B,
 H32C), C10b(H66A,H66B,H66C), C6b(H73A,H73B,H73C), C7b(H74A,H74B,H74C),
 C10a(H26A,H26B,H26C), C6a(H33A,H33B,H33C), C7a(H34A,H34B,H34C), C8a(H67A,H67B,
 H67C), C9a(H71A,H71B,H71C), C8c(H56A,H56B,H56C), C7c(H61A,H61B,H61C), C6c(H62A,
 H62B,H62C), C9c(H63A,H63B,H63C), C10c(H64A,H64B,H64C), C8d(H16A,H16B,H16C),
 C7d(H21A,H21B,H21C), C6d(H22A,H22B,H22C), C9d(H23A,H23B,H23C), C10d(H24A,H24B,
 H24C)
6.b Boron cage BH refined with riding coordinates:
 B1(H1), B2(H2), B3(H3), B4(H4), B5(H5), B6(H6), B7(H7), B8(H8), B9(H9),
 B10(H10)
;
_smtbx_masks_void_probe_radius 1.2
_smtbx_masks_void_truncation_radius 1.2
_olex2_submission_special_instructions 'No special instructions were received'

loop_
_space_group_symop_operation_xyz
'x, y, z'
'-x+1/2, y+1/2, -z+1/2'
'-x, -y, -z'
'x-1/2, -y-1/2, z-1/2'

loop_
_atom_site_label
_atom_site_type_symbol
_atom_site_fract_x
_atom_site_fract_y
_atom_site_fract_z
_atom_site_U_iso_or_equiv
_atom_site_adp_type
_atom_site_occupancy
_atom_site_site_symmetry_order
_atom_site_calc_flag
_atom_site_refinement_flags_posn
_atom_site_refinement_flags_adp
_atom_site_refinement_flags_occupancy
_atom_site_disorder_assembly
_atom_site_disorder_group
Ti1 Ti -0.17162(4) -0.53263(4) 0.08831(7) 0.0371(2) Uani 1 1 d . . . . .
Ti2 Ti -0.22301(4) -0.55852(4) 0.31121(6) 0.0357(2) Uani 1 1 d . . . . .
Ti3 Ti -0.27999(4) -0.44830(4) 0.16581(7) 0.0339(2) Uani 1 1 d . . . . .
Ti4 Ti -0.30309(4) -0.59300(4) 0.09017(6) 0.0345(2) Uani 1 1 d . . . . .
Ti5 Ti -0.36915(4) -0.54006(5) 0.28205(7) 0.0423(2) Uani 1 1 d . . . . .
S1 S -0.17354(5) -0.46978(6) 0.23181(10) 0.0377(3) Uani 1 1 d . . . . .
S2 S -0.37507(6) -0.50733(6) 0.11360(10) 0.0419(3) Uani 1 1 d . . . . .
S3 S -0.29356(6) -0.47403(6) 0.34898(10) 0.0406(3) Uani 1 1 d . . . . .
S4 S -0.26021(6) -0.50058(5) 0.00333(9) 0.0368(3) Uani 1 1 d . . . . .
S5 S -0.31167(6) -0.62694(6) 0.27534(10) 0.0415(3) Uani 1 1 d . . . . .
S6 S -0.19936(6) -0.62358(6) 0.16084(10) 0.0428(3) Uani 1 1 d . . . . .
S7 S -0.35543(14) -0.69339(12) 0.0858(2) 0.0471(6) Uani 0.5 1 d . . P A 1
S8 S -0.31607(19) -0.60966(18) -0.0969(3) 0.0697(9) Uani 0.5 1 d . . P A 1
C1 C -0.3508(4) -0.6809(4) -0.1389(7) 0.0347(6) Uani 0.5 1 d . . P A 1
C1A C -0.1664(6) -0.6094(8) -0.1428(11) 0.0619(10) Uani 0.467(8) 1 d D . P B 1
H1AA H -0.183386 -0.648305 -0.124518 0.093 Uiso 0.467(8) 1 calc R U P B 1
H1AB H -0.143332 -0.615860 -0.199418 0.093 Uiso 0.467(8) 1 calc R U P B 1
H1AC H -0.197662 -0.580092 -0.162899 0.093 Uiso 0.467(8) 1 calc R U P B 1
C2 C -0.3729(4) -0.7258(4) -0.0398(7) 0.0347(6) Uani 0.5 1 d . . P A 1
C2A C -0.0770(7) -0.6575(6) 0.0533(13) 0.0619(10) Uani 0.467(8) 1 d D . P B 1
H2AA H -0.039587 -0.669207 0.030756 0.093 Uiso 0.467(8) 1 calc R U P B 1
H2AB H -0.108944 -0.677035 0.009766 0.093 Uiso 0.467(8) 1 calc R U P B 1
H2AC H -0.077977 -0.670582 0.123699 0.093 Uiso 0.467(8) 1 calc R U P B 1
C5 C -0.0842(10) -0.5855(6) 0.0463(14) 0.0619(10) Uani 0.467(8) 1 d D . P B 1
C47 C -0.1315(10) -0.5196(7) -0.0705(14) 0.0609(14) Uani 0.467(8) 1 d D . P B 1
C48 C -0.1249(9) -0.5833(7) -0.0469(14) 0.0619(10) Uani 0.467(8) 1 d D . P B 1
C49 C -0.0669(9) -0.5246(7) 0.0771(15) 0.0619(10) Uani 0.467(8) 1 d D . P B 1
C50 C -0.0949(9) -0.4824(7) 0.0024(11) 0.0609(14) Uani 0.467(8) 1 d D . P B 1
C52 C -0.1672(7) -0.4968(8) -0.1724(11) 0.0609(14) Uani 0.467(8) 1 d D . P B 1
H52A H -0.202981 -0.521037 -0.186293 0.091 Uiso 0.467(8) 1 calc R U P B 1
H52B H -0.143400 -0.501623 -0.228394 0.091 Uiso 0.467(8) 1 calc R U P B 1
H52C H -0.177390 -0.453696 -0.165713 0.091 Uiso 0.467(8) 1 calc R U P B 1
C53 C -0.0182(6) -0.5404(8) 0.1690(11) 0.0619(10) Uani 0.467(8) 1 d D . P B 1
H53A H 0.017430 -0.517296 0.161430 0.093 Uiso 0.467(8) 1 calc R U P B 1
H53B H -0.009619 -0.584208 0.168711 0.093 Uiso 0.467(8) 1 calc R U P B 1
H53C H -0.032470 -0.529369 0.233309 0.093 Uiso 0.467(8) 1 calc R U P B 1
C54 C -0.0654(7) -0.4193(7) 0.0462(13) 0.0619(10) Uani 0.467(8) 1 d D . P B 1
H54A H -0.083429 -0.384844 0.007157 0.093 Uiso 0.467(8) 1 calc R U P B 1
H54B H -0.023444 -0.420132 0.040172 0.093 Uiso 0.467(8) 1 calc R U P B 1
H54C H -0.071388 -0.414748 0.117700 0.093 Uiso 0.467(8) 1 calc R U P B 1
B1 B -0.4252(5) -0.6869(5) -0.1232(8) 0.0347(6) Uani 0.5 1 d . . P A 1
H1 H -0.452005 -0.647845 -0.099238 0.042 Uiso 0.5 1 calc R U P A 1
B2 B -0.3645(5) -0.8009(5) -0.0693(8) 0.0347(6) Uani 0.5 1 d . . P A 1
H2 H -0.351970 -0.837000 -0.010746 0.042 Uiso 0.5 1 calc R U P A 1
B3 B -0.4361(5) -0.7629(5) -0.0848(8) 0.0347(6) Uani 0.5 1 d . . P A 1
H3 H -0.471651 -0.773315 -0.036416 0.042 Uiso 0.5 1 calc R U P A 1
B4 B -0.4008(5) -0.6890(5) -0.2446(8) 0.0347(6) Uani 0.5 1 d . . P A 1
H4 H -0.413012 -0.651234 -0.300269 0.042 Uiso 0.5 1 calc R U P A 1
B5 B -0.3406(5) -0.8037(5) -0.1935(8) 0.0347(6) Uani 0.5 1 d . . P A 1
H5 H -0.313646 -0.842402 -0.218061 0.042 Uiso 0.5 1 calc R U P A 1
B6 B -0.3128(5) -0.7473(5) -0.1010(8) 0.0347(6) Uani 0.5 1 d . . P A 1
H6 H -0.266917 -0.746894 -0.061921 0.042 Uiso 0.5 1 calc R U P A 1
B7 B -0.3288(5) -0.7288(5) -0.2302(8) 0.0347(6) Uani 0.5 1 d . . P A 1
H7 H -0.292685 -0.717819 -0.277169 0.042 Uiso 0.5 1 calc R U P A 1
B8 B -0.3934(5) -0.7669(5) -0.2807(8) 0.0347(6) Uani 0.5 1 d . . P A 1
H8 H -0.400337 -0.779892 -0.363161 0.042 Uiso 0.5 1 calc R U P A 1
B9 B -0.4524(5) -0.7465(5) -0.2155(8) 0.0347(6) Uani 0.5 1 d . . P A 1
H9 H -0.498276 -0.748247 -0.254542 0.042 Uiso 0.5 1 calc R U P A 1
B10 B -0.4161(5) -0.8145(5) -0.1802(8) 0.0347(6) Uani 0.5 1 d . . P A 1
H10 H -0.437949 -0.860068 -0.193548 0.042 Uiso 0.5 1 calc R U P A 1
S9 S -0.2692(3) -0.6837(3) 0.0122(5) 0.0575(15) Uani 0.25 1 d . . P A 2
S10 S -0.3932(4) -0.6105(5) -0.0173(8) 0.090(3) Uani 0.25 1 d . . P A 2
C3 C -0.3266(8) -0.7161(9) -0.0797(14) 0.0347(6) Uani 0.25 1 d . . P A 2
C4 C -0.3929(9) -0.6805(8) -0.0906(15) 0.0347(6) Uani 0.25 1 d . . P A 2
C6 C -0.0583(6) -0.6459(6) 0.0916(11) 0.0619(10) Uani 0.533(8) 1 d D . P B 2
H6A H -0.035807 -0.629706 0.153043 0.093 Uiso 0.533(8) 1 calc R U P B 2
H6B H -0.031871 -0.665915 0.049288 0.093 Uiso 0.533(8) 1 calc R U P B 2
H6C H -0.086886 -0.675650 0.110684 0.093 Uiso 0.533(8) 1 calc R U P B 2
C7 C -0.1261(9) -0.5056(6) -0.0652(13) 0.0609(14) Uani 0.533(8) 1 d D . P B 2
C8 C -0.1303(8) -0.5721(5) -0.0593(13) 0.0619(10) Uani 0.533(8) 1 d D . P B 2
C9 C -0.0661(8) -0.5372(6) 0.0789(14) 0.0619(10) Uani 0.533(8) 1 d D . P B 2
C10 C -0.0904(9) -0.4852(6) 0.0238(10) 0.0609(14) Uani 0.533(8) 1 d D . P B 2
C11 C -0.1534(6) -0.6376(6) -0.1062(11) 0.0619(10) Uani 0.533(8) 1 d D . P B 2
H11A H -0.155119 -0.667055 -0.050985 0.093 Uiso 0.533(8) 1 calc R U P B 2
H11B H -0.126539 -0.652664 -0.152646 0.093 Uiso 0.533(8) 1 calc R U P B 2
H11C H -0.192422 -0.632627 -0.143289 0.093 Uiso 0.533(8) 1 calc R U P B 2
C12 C -0.1514(6) -0.4652(7) -0.1571(10) 0.0609(14) Uani 0.533(8) 1 d D . P B 2
H12A H -0.193068 -0.473919 -0.174030 0.091 Uiso 0.533(8) 1 calc R U P B 2
H12B H -0.130747 -0.474305 -0.215864 0.091 Uiso 0.533(8) 1 calc R U P B 2
H12C H -0.146162 -0.421993 -0.139112 0.091 Uiso 0.533(8) 1 calc R U P B 2
C13 C -0.0198(5) -0.5067(7) 0.1618(10) 0.0619(10) Uani 0.533(8) 1 d D . P B 2
H13A H -0.039384 -0.493525 0.219810 0.093 Uiso 0.533(8) 1 calc R U P B 2
H13B H -0.002047 -0.471345 0.132259 0.093 Uiso 0.533(8) 1 calc R U P B 2
H13C H 0.010615 -0.536546 0.184677 0.093 Uiso 0.533(8) 1 calc R U P B 2
C14 C -0.0857(6) -0.4148(5) -0.0026(12) 0.0619(10) Uani 0.533(8) 1 d D . P B 2
H14A H -0.106839 -0.406834 -0.069827 0.093 Uiso 0.533(8) 1 calc R U P B 2
H14B H -0.044580 -0.403597 -0.002627 0.093 Uiso 0.533(8) 1 calc R U P B 2
H14C H -0.102871 -0.390387 0.048324 0.093 Uiso 0.533(8) 1 calc R U P B 2
C45 C -0.0917(8) -0.5913(6) 0.0295(13) 0.0619(10) Uani 0.533(8) 1 d D . P B 2
C35 C -0.2007(7) -0.5611(8) 0.4987(13) 0.0667(17) Uani 0.464(5) 1 d D . P C 3
C36 C -0.2258(12) -0.5198(12) 0.5767(15) 0.124(7) Uani 0.464(5) 1 d D . P C 3
H36A H -0.237030 -0.544884 0.632525 0.185 Uiso 0.464(5) 1 calc R U P C 3
H36B H -0.260228 -0.498321 0.543905 0.185 Uiso 0.464(5) 1 calc R U P C 3
H36C H -0.196242 -0.490058 0.603460 0.185 Uiso 0.464(5) 1 calc R U P C 3
C41 C -0.1184(14) -0.4771(11) 0.4818(19) 0.129(9) Uani 0.464(5) 1 d D . P C 3
H41A H -0.141928 -0.443710 0.449195 0.194 Uiso 0.464(5) 1 calc R U P C 3
H41B H -0.080347 -0.478043 0.455856 0.194 Uiso 0.464(5) 1 calc R U P C 3
H41C H -0.112747 -0.470535 0.555411 0.194 Uiso 0.464(5) 1 calc R U P C 3
C42 C -0.0708(6) -0.5951(8) 0.3533(11) 0.0667(17) Uani 0.464(5) 1 d D . P C 3
H42A H -0.079874 -0.603284 0.280575 0.100 Uiso 0.464(5) 1 calc R U P C 3
H42B H -0.049277 -0.629802 0.386040 0.100 Uiso 0.464(5) 1 calc R U P C 3
H42C H -0.046781 -0.558186 0.363109 0.100 Uiso 0.464(5) 1 calc R U P C 3
C43 C -0.2564(9) -0.6611(15) 0.5153(16) 0.123(6) Uani 0.464(5) 1 d D . P C 3
H43A H -0.240019 -0.677159 0.581479 0.185 Uiso 0.464(5) 1 calc R U P C 3
H43B H -0.268911 -0.695078 0.469804 0.185 Uiso 0.464(5) 1 calc R U P C 3
H43C H -0.289993 -0.635004 0.523712 0.185 Uiso 0.464(5) 1 calc R U P C 3
C44 C -0.1627(14) -0.7074(6) 0.380(2) 0.140(9) Uani 0.464(5) 1 d D . P C 3
H44A H -0.200629 -0.719204 0.344537 0.210 Uiso 0.464(5) 1 calc R U P C 3
H44B H -0.154650 -0.731911 0.442297 0.210 Uiso 0.464(5) 1 calc R U P C 3
H44C H -0.132088 -0.714516 0.336395 0.210 Uiso 0.464(5) 1 calc R U P C 3
C72 C -0.1501(7) -0.5381(7) 0.4583(12) 0.0667(17) Uani 0.464(5) 1 d D . P C 3
C77 C -0.1639(7) -0.6388(6) 0.4089(11) 0.046(3) Uani 0.464(5) 1 d D . P C 3
C78 C -0.1277(9) -0.5859(8) 0.401(2) 0.054(3) Uani 0.464(5) 1 d D . P C 3
C80 C -0.2094(6) -0.6232(8) 0.4691(10) 0.045(2) Uani 0.464(5) 1 d D . P C 3
C37 C -0.1380(8) -0.6100(6) 0.4027(17) 0.054(3) Uani 0.536(5) 1 d D . P C 4
C38 C -0.1326(6) -0.5471(7) 0.4320(11) 0.0667(17) Uani 0.536(5) 1 d D . P C 4
C40 C -0.1903(6) -0.6340(5) 0.4377(10) 0.046(3) Uani 0.536(5) 1 d D . P C 4
C75 C -0.1799(6) -0.5330(6) 0.4869(10) 0.0667(17) Uani 0.536(5) 1 d D . P C 4
C76 C -0.1868(12) -0.4719(8) 0.5418(14) 0.124(7) Uani 0.536(5) 1 d D . P C 4
H76A H -0.202295 -0.441024 0.492375 0.185 Uiso 0.536(5) 1 calc R U P C 4
H76B H -0.148703 -0.458624 0.575050 0.185 Uiso 0.536(5) 1 calc R U P C 4
H76C H -0.213821 -0.477231 0.592897 0.185 Uiso 0.536(5) 1 calc R U P C 4
C79 C -0.2161(5) -0.5852(6) 0.4904(8) 0.045(2) Uani 0.536(5) 1 d D . P C 4
C81 C -0.0787(10) -0.5049(11) 0.4285(16) 0.129(9) Uani 0.536(5) 1 d D . P C 4
H81A H -0.043693 -0.529990 0.425635 0.194 Uiso 0.536(5) 1 calc R U P C 4
H81B H -0.073619 -0.479362 0.489493 0.194 Uiso 0.536(5) 1 calc R U P C 4
H81C H -0.084721 -0.478888 0.368125 0.194 Uiso 0.536(5) 1 calc R U P C 4
C82 C -0.0957(6) -0.6536(6) 0.3543(9) 0.0667(17) Uani 0.536(5) 1 d D . P C 4
H82A H -0.116991 -0.690207 0.328781 0.100 Uiso 0.536(5) 1 calc R U P C 4
H82B H -0.063585 -0.665258 0.405659 0.100 Uiso 0.536(5) 1 calc R U P C 4
H82C H -0.080005 -0.632713 0.298090 0.100 Uiso 0.536(5) 1 calc R U P C 4
C83 C -0.2664(7) -0.5807(13) 0.5566(13) 0.123(6) Uani 0.536(5) 1 d D . P C 4
H83A H -0.295524 -0.551446 0.526136 0.185 Uiso 0.536(5) 1 calc R U P C 4
H83B H -0.251159 -0.566885 0.624830 0.185 Uiso 0.536(5) 1 calc R U P C 4
H83C H -0.284668 -0.620870 0.560906 0.185 Uiso 0.536(5) 1 calc R U P C 4
C84 C -0.2196(11) -0.6973(7) 0.443(2) 0.140(9) Uani 0.536(5) 1 d D . P C 4
H84A H -0.257652 -0.692432 0.468249 0.210 Uiso 0.536(5) 1 calc R U P C 4
H84B H -0.194709 -0.723717 0.489724 0.210 Uiso 0.536(5) 1 calc R U P C 4
H84C H -0.224881 -0.715715 0.375565 0.210 Uiso 0.536(5) 1 calc R U P C 4
C27 C -0.4626(14) -0.5852(17) 0.270(2) 0.0532(14) Uani 0.361(11) 1 d D . P D 5
C28 C -0.480(2) -0.5217(18) 0.274(3) 0.056(7) Uani 0.361(11) 1 d D . P D 5
C31 C -0.507(3) -0.482(3) 0.185(6) 0.080(5) Uani 0.361(11) 1 d D . P D 5
H31A H -0.503730 -0.438626 0.204384 0.120 Uiso 0.361(11) 1 calc R U P D 5
H31B H -0.548867 -0.492257 0.169936 0.120 Uiso 0.361(11) 1 calc R U P D 5
H31C H -0.487460 -0.489105 0.125141 0.120 Uiso 0.361(11) 1 calc R U P D 5
C32 C -0.477(3) -0.643(3) 0.207(6) 0.082(7) Uani 0.361(11) 1 d D . P D 5
H32A H -0.485759 -0.632535 0.135207 0.123 Uiso 0.361(11) 1 calc R U P D 5
H32B H -0.511377 -0.663308 0.230057 0.123 Uiso 0.361(11) 1 calc R U P D 5
H32C H -0.443834 -0.671332 0.215934 0.123 Uiso 0.361(11) 1 calc R U P D 5
C65 C -0.4499(12) -0.5126(10) 0.376(2) 0.060(3) Uani 0.361(11) 1 d D . P D 5
C66 C -0.4468(14) -0.4483(11) 0.423(3) 0.093(5) Uani 0.361(11) 1 d D . P D 5
H66A H -0.406164 -0.438303 0.446889 0.139 Uiso 0.361(11) 1 calc R U P D 5
H66B H -0.470238 -0.447064 0.479709 0.139 Uiso 0.361(11) 1 calc R U P D 5
H66C H -0.462179 -0.418500 0.371193 0.139 Uiso 0.361(11) 1 calc R U P D 5
C69 C -0.4192(12) -0.5627(11) 0.4267(16) 0.062(3) Uani 0.361(11) 1 d D . P D 5
C70 C -0.4326(9) -0.6141(9) 0.3601(15) 0.0532(14) Uani 0.361(11) 1 d D . P D 5
C73 C -0.3942(12) -0.5628(15) 0.5399(15) 0.085(4) Uani 0.361(11) 1 d D . P D 5
H73A H -0.383372 -0.604558 0.561024 0.128 Uiso 0.361(11) 1 calc R U P D 5
H73B H -0.423809 -0.547440 0.580757 0.128 Uiso 0.361(11) 1 calc R U P D 5
H73C H -0.359621 -0.536552 0.549710 0.128 Uiso 0.361(11) 1 calc R U P D 5
C74 C -0.4227(13) -0.6820(10) 0.389(2) 0.076(4) Uani 0.361(11) 1 d D . P D 5
H74A H -0.390589 -0.685406 0.443863 0.114 Uiso 0.361(11) 1 calc R U P D 5
H74B H -0.412977 -0.704813 0.329604 0.114 Uiso 0.361(11) 1 calc R U P D 5
H74C H -0.458422 -0.698833 0.411438 0.114 Uiso 0.361(11) 1 calc R U P D 5
C25 C -0.4490(6) -0.4900(5) 0.3596(11) 0.060(3) Uani 0.639(11) 1 d D . P D 6
C26 C -0.4592(8) -0.4217(6) 0.3813(16) 0.093(5) Uani 0.639(11) 1 d D . P D 6
H26A H -0.423015 -0.403767 0.414807 0.139 Uiso 0.639(11) 1 calc R U P D 6
H26B H -0.490087 -0.417845 0.425678 0.139 Uiso 0.639(11) 1 calc R U P D 6
H26C H -0.470847 -0.400322 0.317295 0.139 Uiso 0.639(11) 1 calc R U P D 6
C29 C -0.4253(6) -0.5346(6) 0.4310(8) 0.062(3) Uani 0.639(11) 1 d D . P D 6
C30 C -0.4327(5) -0.5939(5) 0.3828(9) 0.0532(14) Uani 0.639(11) 1 d D . P D 6
C33 C -0.4009(6) -0.5191(8) 0.5414(9) 0.085(4) Uani 0.639(11) 1 d D . P D 6
H33A H -0.364120 -0.496706 0.541692 0.128 Uiso 0.639(11) 1 calc R U P D 6
H33B H -0.393962 -0.556956 0.580332 0.128 Uiso 0.639(11) 1 calc R U P D 6
H33C H -0.429176 -0.493859 0.572185 0.128 Uiso 0.639(11) 1 calc R U P D 6
C34 C -0.4187(7) -0.6560(6) 0.4360(11) 0.076(4) Uani 0.639(11) 1 d D . P D 6
H34A H -0.454743 -0.674065 0.454804 0.114 Uiso 0.639(11) 1 calc R U P D 6
H34B H -0.391130 -0.649626 0.497139 0.114 Uiso 0.639(11) 1 calc R U P D 6
H34C H -0.401281 -0.683467 0.389600 0.114 Uiso 0.639(11) 1 calc R U P D 6
C39 C -0.4711(13) -0.5251(9) 0.2685(17) 0.056(6) Uani 0.639(11) 1 d D . P D 6
C67 C -0.4900(14) -0.6311(14) 0.192(3) 0.082(7) Uani 0.639(11) 1 d D . P D 6
H67A H -0.482769 -0.611851 0.128116 0.123 Uiso 0.639(11) 1 calc R U P D 6
H67B H -0.532170 -0.636041 0.193427 0.123 Uiso 0.639(11) 1 calc R U P D 6
H67C H -0.471136 -0.671264 0.197757 0.123 Uiso 0.639(11) 1 calc R U P D 6
C68 C -0.4649(8) -0.5906(10) 0.2818(13) 0.0532(14) Uani 0.639(11) 1 d D . P D 6
C71 C -0.5157(12) -0.4957(16) 0.187(3) 0.080(5) Uani 0.639(11) 1 d D . P D 6
H71A H -0.555186 -0.501129 0.206638 0.120 Uiso 0.639(11) 1 calc R U P D 6
H71B H -0.513155 -0.515160 0.121666 0.120 Uiso 0.639(11) 1 calc R U P D 6
H71C H -0.507312 -0.452000 0.182641 0.120 Uiso 0.639(11) 1 calc R U P D 6
C15 C -0.2510(9) -0.3402(19) 0.196(2) 0.038(6) Uani 0.320(8) 1 d D . P E 7
C56 C -0.1988(10) -0.3150(10) 0.267(2) 0.073(3) Uani 0.320(8) 1 d D . P E 7
H56A H -0.197331 -0.334622 0.333373 0.109 Uiso 0.320(8) 1 calc R U P E 7
H56B H -0.203347 -0.270787 0.274402 0.109 Uiso 0.320(8) 1 calc R U P E 7
H56C H -0.162575 -0.323405 0.237460 0.109 Uiso 0.320(8) 1 calc R U P E 7
C57 C -0.3090(13) -0.362(2) 0.0464(18) 0.054(3) Uani 0.320(8) 1 d D . P E 7
C58 C -0.2496(11) -0.3503(16) 0.089(2) 0.043(3) Uani 0.320(8) 1 d D . P E 7
C59 C -0.3102(12) -0.3408(16) 0.2213(17) 0.053(7) Uani 0.320(8) 1 d D . P E 7
C60 C -0.3460(8) -0.3545(17) 0.126(2) 0.052(7) Uani 0.320(8) 1 d D . P E 7
C61 C -0.1964(14) -0.3441(12) 0.029(2) 0.092(5) Uani 0.320(8) 1 d D . P E 7
H61A H -0.203315 -0.311195 -0.020558 0.138 Uiso 0.320(8) 1 calc R U P E 7
H61B H -0.190316 -0.382592 -0.005666 0.138 Uiso 0.320(8) 1 calc R U P E 7
H61C H -0.161569 -0.334691 0.076575 0.138 Uiso 0.320(8) 1 calc R U P E 7
C62 C -0.3312(16) -0.3662(12) -0.067(2) 0.101(5) Uani 0.320(8) 1 d D . P E 7
H62A H -0.306771 -0.394824 -0.100359 0.151 Uiso 0.320(8) 1 calc R U P E 7
H62B H -0.329235 -0.325754 -0.098588 0.151 Uiso 0.320(8) 1 calc R U P E 7
H62C H -0.371706 -0.380550 -0.075809 0.151 Uiso 0.320(8) 1 calc R U P E 7
C63 C -0.3263(16) -0.3185(13) 0.3244(18) 0.087(4) Uani 0.320(8) 1 d D . P E 7
H63A H -0.290727 -0.307340 0.368158 0.131 Uiso 0.320(8) 1 calc R U P E 7
H63B H -0.346592 -0.351220 0.356631 0.131 Uiso 0.320(8) 1 calc R U P E 7
H63C H -0.351984 -0.282854 0.314033 0.131 Uiso 0.320(8) 1 calc R U P E 7
C64 C -0.4131(9) -0.3548(13) 0.115(3) 0.098(5) Uani 0.320(8) 1 d D . P E 7
H64A H -0.427435 -0.395458 0.093585 0.147 Uiso 0.320(8) 1 calc R U P E 7
H64B H -0.428074 -0.324686 0.063547 0.147 Uiso 0.320(8) 1 calc R U P E 7
H64C H -0.426586 -0.344378 0.179995 0.147 Uiso 0.320(8) 1 calc R U P E 7
C16 C -0.1787(4) -0.3209(5) 0.1996(11) 0.073(3) Uani 0.680(8) 1 d D . P E 8
H16A H -0.170071 -0.326072 0.273222 0.109 Uiso 0.680(8) 1 calc R U P E 8
H16B H -0.176181 -0.277536 0.182429 0.109 Uiso 0.680(8) 1 calc R U P E 8
H16C H -0.150385 -0.344072 0.165367 0.109 Uiso 0.680(8) 1 calc R U P E 8
C17 C -0.3277(5) -0.3667(9) 0.0657(9) 0.054(3) Uani 0.680(8) 1 d D . P E 8
C18 C -0.2668(4) -0.3577(6) 0.0635(7) 0.043(3) Uani 0.680(8) 1 d D . P E 8
C19 C -0.2865(6) -0.3451(7) 0.2315(8) 0.047(3) Uani 0.680(8) 1 d D . P E 8
C20 C -0.3412(5) -0.3597(7) 0.1691(11) 0.057(4) Uani 0.680(8) 1 d D . P E 8
C21 C -0.2341(8) -0.3514(5) -0.0309(10) 0.092(5) Uani 0.680(8) 1 d D . P E 8
H21A H -0.204422 -0.319365 -0.019093 0.138 Uiso 0.680(8) 1 calc R U P E 8
H21B H -0.261822 -0.340707 -0.089875 0.138 Uiso 0.680(8) 1 calc R U P E 8
H21C H -0.215116 -0.390281 -0.043617 0.138 Uiso 0.680(8) 1 calc R U P E 8
C22 C -0.3735(7) -0.3763(6) -0.0253(11) 0.101(5) Uani 0.680(8) 1 d D . P E 8
H22A H -0.362886 -0.411779 -0.064209 0.151 Uiso 0.680(8) 1 calc R U P E 8
H22B H -0.375522 -0.339936 -0.068634 0.151 Uiso 0.680(8) 1 calc R U P E 8
H22C H -0.411667 -0.383330 -0.001680 0.151 Uiso 0.680(8) 1 calc R U P E 8
C23 C -0.2794(8) -0.3252(6) 0.3441(8) 0.087(4) Uani 0.680(8) 1 d D . P E 8
H23A H -0.302778 -0.351918 0.382699 0.131 Uiso 0.680(8) 1 calc R U P E 8
H23B H -0.292579 -0.282936 0.349173 0.131 Uiso 0.680(8) 1 calc R U P E 8
H23C H -0.238163 -0.328222 0.371866 0.131 Uiso 0.680(8) 1 calc R U P E 8
C24 C -0.4012(5) -0.3571(6) 0.2086(15) 0.098(5) Uani 0.680(8) 1 d D . P E 8
H24A H -0.413714 -0.398536 0.223753 0.147 Uiso 0.680(8) 1 calc R U P E 8
H24B H -0.429787 -0.338829 0.156737 0.147 Uiso 0.680(8) 1 calc R U P E 8
H24C H -0.398507 -0.332298 0.270450 0.147 Uiso 0.680(8) 1 calc R U P E 8
C55 C -0.2404(5) -0.3443(9) 0.1650(10) 0.044(3) Uani 0.680(8) 1 d D . P E 8

loop_
_atom_site_aniso_label
_atom_site_aniso_U_11
_atom_site_aniso_U_22
_atom_site_aniso_U_33
_atom_site_aniso_U_23
_atom_site_aniso_U_13
_atom_site_aniso_U_12
Ti1 0.0371(5) 0.0348(5) 0.0409(5) 0.0020(4) 0.0101(4) 0.0023(3)
Ti2 0.0352(5) 0.0370(5) 0.0342(4) 0.0018(3) 0.0012(3) -0.0008(3)
Ti3 0.0340(4) 0.0297(4) 0.0376(4) -0.0023(3) 0.0032(3) 0.0004(3)
Ti4 0.0384(5) 0.0298(4) 0.0346(4) -0.0006(3) 0.0017(3) -0.0012(3)
Ti5 0.0343(5) 0.0513(6) 0.0419(5) -0.0013(4) 0.0072(4) -0.0048(4)
S1 0.0344(6) 0.0354(6) 0.0429(6) -0.0013(5) 0.0030(5) -0.0026(5)
S2 0.0362(6) 0.0470(7) 0.0413(7) -0.0010(5) 0.0001(5) 0.0022(5)
S3 0.0395(6) 0.0451(7) 0.0375(6) -0.0056(5) 0.0055(5) -0.0014(5)
S4 0.0438(7) 0.0301(6) 0.0362(6) 0.0006(4) 0.0037(5) -0.0004(5)
S5 0.0451(7) 0.0390(7) 0.0398(6) 0.0010(5) 0.0024(5) -0.0092(5)
S6 0.0449(7) 0.0345(6) 0.0499(7) 0.0062(5) 0.0087(5) 0.0083(5)
S7 0.0602(16) 0.0352(13) 0.0447(14) 0.0008(10) 0.0016(12) -0.0095(12)
S8 0.087(2) 0.062(2) 0.0602(19) -0.0050(16) 0.0074(17) -0.0083(18)
C1 0.0390(15) 0.0245(14) 0.0373(15) -0.0136(11) -0.0091(12) -0.0004(12)
C1A 0.057(2) 0.063(2) 0.069(2) -0.0064(18) 0.0230(16) 0.0061(17)
C2 0.0390(15) 0.0245(14) 0.0373(15) -0.0136(11) -0.0091(12) -0.0004(12)
C2A 0.057(2) 0.063(2) 0.069(2) -0.0064(18) 0.0230(16) 0.0061(17)
C5 0.057(2) 0.063(2) 0.069(2) -0.0064(18) 0.0230(16) 0.0061(17)
C47 0.063(3) 0.069(3) 0.056(3) 0.016(3) 0.030(2) 0.007(3)
C48 0.057(2) 0.063(2) 0.069(2) -0.0064(18) 0.0230(16) 0.0061(17)
C49 0.057(2) 0.063(2) 0.069(2) -0.0064(18) 0.0230(16) 0.0061(17)
C50 0.063(3) 0.069(3) 0.056(3) 0.016(3) 0.030(2) 0.007(3)
C52 0.063(3) 0.069(3) 0.056(3) 0.016(3) 0.030(2) 0.007(3)
C53 0.057(2) 0.063(2) 0.069(2) -0.0064(18) 0.0230(16) 0.0061(17)
C54 0.057(2) 0.063(2) 0.069(2) -0.0064(18) 0.0230(16) 0.0061(17)
B1 0.0390(15) 0.0245(14) 0.0373(15) -0.0136(11) -0.0091(12) -0.0004(12)
B2 0.0390(15) 0.0245(14) 0.0373(15) -0.0136(11) -0.0091(12) -0.0004(12)
B3 0.0390(15) 0.0245(14) 0.0373(15) -0.0136(11) -0.0091(12) -0.0004(12)
B4 0.0390(15) 0.0245(14) 0.0373(15) -0.0136(11) -0.0091(12) -0.0004(12)
B5 0.0390(15) 0.0245(14) 0.0373(15) -0.0136(11) -0.0091(12) -0.0004(12)
B6 0.0390(15) 0.0245(14) 0.0373(15) -0.0136(11) -0.0091(12) -0.0004(12)
B7 0.0390(15) 0.0245(14) 0.0373(15) -0.0136(11) -0.0091(12) -0.0004(12)
B8 0.0390(15) 0.0245(14) 0.0373(15) -0.0136(11) -0.0091(12) -0.0004(12)
B9 0.0390(15) 0.0245(14) 0.0373(15) -0.0136(11) -0.0091(12) -0.0004(12)
B10 0.0390(15) 0.0245(14) 0.0373(15) -0.0136(11) -0.0091(12) -0.0004(12)
S9 0.068(4) 0.036(3) 0.065(4) -0.008(3) -0.003(3) 0.007(3)
S10 0.086(6) 0.083(6) 0.095(6) -0.012(5) -0.014(5) 0.011(4)
C3 0.0390(15) 0.0245(14) 0.0373(15) -0.0136(11) -0.0091(12) -0.0004(12)
C4 0.0390(15) 0.0245(14) 0.0373(15) -0.0136(11) -0.0091(12) -0.0004(12)
C6 0.057(2) 0.063(2) 0.069(2) -0.0064(18) 0.0230(16) 0.0061(17)
C7 0.063(3) 0.069(3) 0.056(3) 0.016(3) 0.030(2) 0.007(3)
C8 0.057(2) 0.063(2) 0.069(2) -0.0064(18) 0.0230(16) 0.0061(17)
C9 0.057(2) 0.063(2) 0.069(2) -0.0064(18) 0.0230(16) 0.0061(17)
C10 0.063(3) 0.069(3) 0.056(3) 0.016(3) 0.030(2) 0.007(3)
C11 0.057(2) 0.063(2) 0.069(2) -0.0064(18) 0.0230(16) 0.0061(17)
C12 0.063(3) 0.069(3) 0.056(3) 0.016(3) 0.030(2) 0.007(3)
C13 0.057(2) 0.063(2) 0.069(2) -0.0064(18) 0.0230(16) 0.0061(17)
C14 0.057(2) 0.063(2) 0.069(2) -0.0064(18) 0.0230(16) 0.0061(17)
C45 0.057(2) 0.063(2) 0.069(2) -0.0064(18) 0.0230(16) 0.0061(17)
C35 0.063(4) 0.077(4) 0.055(3) 0.002(3) -0.016(3) 0.012(3)
C36 0.181(19) 0.100(11) 0.075(9) -0.036(8) -0.047(10) 0.057(11)
C41 0.150(19) 0.127(15) 0.093(14) 0.035(10) -0.063(11) -0.078(15)
C42 0.063(4) 0.077(4) 0.055(3) 0.002(3) -0.016(3) 0.012(3)
C43 0.079(8) 0.224(19) 0.068(8) 0.053(11) 0.017(6) -0.014(11)
C44 0.190(18) 0.040(6) 0.161(18) 0.025(8) -0.101(15) -0.005(9)
C72 0.063(4) 0.077(4) 0.055(3) 0.002(3) -0.016(3) 0.012(3)
C77 0.058(9) 0.038(4) 0.042(7) 0.011(4) 0.000(5) 0.005(5)
C78 0.041(7) 0.074(10) 0.047(4) 0.027(9) 0.003(5) 0.017(7)
C80 0.045(4) 0.059(6) 0.032(4) 0.014(5) 0.001(3) 0.005(5)
C37 0.041(7) 0.074(10) 0.047(4) 0.027(9) 0.003(5) 0.017(7)
C38 0.063(4) 0.077(4) 0.055(3) 0.002(3) -0.016(3) 0.012(3)
C40 0.058(9) 0.038(4) 0.042(7) 0.011(4) 0.000(5) 0.005(5)
C75 0.063(4) 0.077(4) 0.055(3) 0.002(3) -0.016(3) 0.012(3)
C76 0.181(19) 0.100(11) 0.075(9) -0.036(8) -0.047(10) 0.057(11)
C79 0.045(4) 0.059(6) 0.032(4) 0.014(5) 0.001(3) 0.005(5)
C81 0.150(19) 0.127(15) 0.093(14) 0.035(10) -0.063(11) -0.078(15)
C82 0.063(4) 0.077(4) 0.055(3) 0.002(3) -0.016(3) 0.012(3)
C83 0.079(8) 0.224(19) 0.068(8) 0.053(11) 0.017(6) -0.014(11)
C84 0.190(18) 0.040(6) 0.161(18) 0.025(8) -0.101(15) -0.005(9)
C27 0.042(2) 0.059(4) 0.061(4) 0.009(3) 0.015(2) -0.012(2)
C28 0.027(13) 0.073(14) 0.074(12) 0.018(12) 0.036(8) -0.001(11)
C31 0.033(9) 0.072(17) 0.135(8) 0.044(9) 0.007(7) -0.003(8)
C32 0.050(15) 0.069(13) 0.126(13) -0.021(11) 0.009(9) -0.016(9)
C65 0.049(4) 0.049(8) 0.087(7) -0.019(6) 0.036(4) -0.023(6)
C66 0.072(8) 0.053(9) 0.161(16) -0.022(8) 0.051(10) -0.005(7)
C69 0.050(5) 0.078(9) 0.063(4) -0.016(6) 0.025(4) -0.003(7)
C70 0.042(2) 0.059(4) 0.061(4) 0.009(3) 0.015(2) -0.012(2)
C73 0.079(7) 0.123(12) 0.060(5) -0.028(8) 0.030(5) -0.019(9)
C74 0.075(6) 0.076(9) 0.080(10) 0.031(6) 0.021(8) -0.006(7)
C25 0.049(4) 0.049(8) 0.087(7) -0.019(6) 0.036(4) -0.023(6)
C26 0.072(8) 0.053(9) 0.161(16) -0.022(8) 0.051(10) -0.005(7)
C29 0.050(5) 0.078(9) 0.063(4) -0.016(6) 0.025(4) -0.003(7)
C30 0.042(2) 0.059(4) 0.061(4) 0.009(3) 0.015(2) -0.012(2)
C33 0.079(7) 0.123(12) 0.060(5) -0.028(8) 0.030(5) -0.019(9)
C34 0.075(6) 0.076(9) 0.080(10) 0.031(6) 0.021(8) -0.006(7)
C39 0.030(10) 0.061(8) 0.080(10) -0.008(7) 0.010(8) 0.004(6)
C67 0.050(15) 0.069(13) 0.126(13) -0.021(11) 0.009(9) -0.016(9)
C68 0.042(2) 0.059(4) 0.061(4) 0.009(3) 0.015(2) -0.012(2)
C71 0.033(9) 0.072(17) 0.135(8) 0.044(9) 0.007(7) -0.003(8)
C15 0.041(13) 0.024(9) 0.047(11) -0.003(11) -0.002(9) -0.001(10)
C56 0.055(6) 0.039(4) 0.119(10) -0.001(6) -0.012(5) -0.007(4)
C57 0.058(8) 0.028(4) 0.070(6) -0.005(5) -0.019(5) 0.010(7)
C58 0.065(8) 0.026(4) 0.038(5) 0.004(4) 0.001(5) 0.004(5)
C59 0.048(16) 0.030(11) 0.085(14) 0.004(10) 0.031(12) 0.006(14)
C60 0.042(10) 0.021(11) 0.092(18) 0.020(14) -0.001(11) 0.003(8)
C61 0.169(14) 0.045(5) 0.072(8) 0.009(6) 0.056(8) -0.005(7)
C62 0.135(13) 0.050(5) 0.099(9) 0.021(6) -0.064(9) -0.011(7)
C63 0.146(13) 0.050(5) 0.067(6) -0.022(5) 0.015(8) -0.002(8)
C64 0.058(6) 0.059(6) 0.184(15) 0.001(10) 0.045(9) 0.020(5)
C16 0.055(6) 0.039(4) 0.119(10) -0.001(6) -0.012(5) -0.007(4)
C17 0.058(8) 0.028(4) 0.070(6) -0.005(5) -0.019(5) 0.010(7)
C18 0.065(8) 0.026(4) 0.038(5) 0.004(4) 0.001(5) 0.004(5)
C19 0.049(8) 0.032(5) 0.061(6) -0.021(4) 0.015(5) 0.000(7)
C20 0.047(6) 0.021(6) 0.101(10) -0.004(8) 0.003(6) 0.005(4)
C21 0.169(14) 0.045(5) 0.072(8) 0.009(6) 0.056(8) -0.005(7)
C22 0.135(13) 0.050(5) 0.099(9) 0.021(6) -0.064(9) -0.011(7)
C23 0.146(13) 0.050(5) 0.067(6) -0.022(5) 0.015(8) -0.002(8)
C24 0.058(6) 0.059(6) 0.184(15) 0.001(10) 0.045(9) 0.020(5)
C55 0.043(5) 0.024(5) 0.065(9) -0.003(6) 0.009(5) -0.006(4)

loop_
_atom_type_symbol
_atom_type_description
_atom_type_scat_dispersion_real
_atom_type_scat_dispersion_imag
_atom_type_scat_source
C C 0.0033 0.0016 'International Tables Vol C Tables 4.2.6.8 and 6.1.1.4'
H H 0.0000 0.0000 'International Tables Vol C Tables 4.2.6.8 and 6.1.1.4'
B B 0.0013 0.0007 'International Tables Vol C Tables 4.2.6.8 and 6.1.1.4'
S S 0.1246 0.1234 'International Tables Vol C Tables 4.2.6.8 and 6.1.1.4'
Ti Ti 0.2776 0.4457 'International Tables Vol C Tables 4.2.6.8 and 6.1.1.4'

loop_
_geom_angle_atom_site_label_1
_geom_angle_atom_site_label_2
_geom_angle_atom_site_label_3
_geom_angle
_geom_angle_site_symmetry_1
_geom_angle_site_symmetry_3
_geom_angle_publ_flag
S1 Ti1 C5 123.8(3) . . ?
S1 Ti1 C47 133.0(4) . . ?
S1 Ti1 C48 154.7(4) . . ?
S1 Ti1 C49 96.9(4) . . ?
S1 Ti1 C7 125.3(3) . . ?
S1 Ti1 C8 154.7(4) . . ?
S1 Ti1 C9 100.2(4) . . ?
S1 Ti1 C10 97.2(4) . . ?
S1 Ti1 C45 130.6(3) . . ?
S4 Ti1 S1 96.70(5) . . ?
S4 Ti1 S6 100.95(6) . . ?
S4 Ti1 C5 137.2(4) . . ?
S4 Ti1 C47 86.9(4) . . ?
S4 Ti1 C48 102.6(3) . . ?
S4 Ti1 C49 140.2(4) . . ?
S4 Ti1 C7 87.8(4) . . ?
S4 Ti1 C8 97.0(3) . . ?
S4 Ti1 C9 144.0(4) . . ?
S4 Ti1 C10 112.1(3) . . ?
S4 Ti1 C45 131.0(3) . . ?
S6 Ti1 S1 97.68(6) . . ?
S6 Ti1 C5 87.9(4) . . ?
S6 Ti1 C47 127.8(4) . . ?
S6 Ti1 C48 94.6(4) . . ?
S6 Ti1 C49 114.0(4) . . ?
S6 Ti1 C7 135.0(3) . . ?
S6 Ti1 C8 100.4(3) . . ?
S6 Ti1 C9 107.9(3) . . ?
S6 Ti1 C10 141.6(4) . . ?
S6 Ti1 C45 86.4(4) . . ?
C5 Ti1 C48 34.7(4) . . ?
C47 Ti1 C5 56.4(6) . . ?
C47 Ti1 C48 34.2(4) . . ?
C47 Ti1 C49 57.1(6) . . ?
C49 Ti1 C5 34.2(4) . . ?
C49 Ti1 C48 57.9(6) . . ?
C8 Ti1 C7 34.7(4) . . ?
C8 Ti1 C9 57.3(5) . . ?
C8 Ti1 C45 34.6(3) . . ?
C9 Ti1 C7 56.5(6) . . ?
C10 Ti1 C7 34.2(3) . . ?
C10 Ti1 C8 57.9(5) . . ?
C10 Ti1 C9 34.4(4) . . ?
C10 Ti1 C45 57.5(5) . . ?
C45 Ti1 C7 56.9(5) . . ?
C45 Ti1 C9 34.3(3) . . ?
S5 Ti2 S1 139.92(5) . . ?
C35 Ti2 S1 112.5(4) . . ?
C35 Ti2 S5 104.1(4) . . ?
C35 Ti2 C77 55.0(5) . . ?
C35 Ti2 C80 33.1(3) . . ?
C72 Ti2 S1 83.8(4) . . ?
C72 Ti2 S5 135.8(4) . . ?
C72 Ti2 C35 33.7(3) . . ?
C72 Ti2 C77 55.6(5) . . ?
C72 Ti2 C80 55.7(5) . . ?
C77 Ti2 S1 120.6(4) . . ?
C77 Ti2 S5 93.5(4) . . ?
C77 Ti2 C80 33.2(3) . . ?
C78 Ti2 S1 88.1(4) . . ?
C78 Ti2 S5 127.2(4) . . ?
C78 Ti2 C35 55.8(6) . . ?
C78 Ti2 C72 33.8(4) . . ?
C78 Ti2 C77 33.9(3) . . ?
C78 Ti2 C80 56.0(5) . . ?
C80 Ti2 S1 139.1(3) . . ?
C80 Ti2 S5 80.9(3) . . ?
C37 Ti2 S1 100.6(3) . . ?
C37 Ti2 S5 113.7(3) . . ?
C37 Ti2 C38 33.7(3) . . ?
C37 Ti2 C75 55.4(5) . . ?
C38 Ti2 S1 78.9(3) . . ?
C38 Ti2 S5 141.0(3) . . ?
C40 Ti2 S1 133.8(3) . . ?
C40 Ti2 S5 84.5(3) . . ?
C40 Ti2 C37 34.4(3) . . ?
C40 Ti2 C38 56.7(4) . . ?
C40 Ti2 C75 56.3(4) . . ?
C40 Ti2 C79 34.6(3) . . ?
C75 Ti2 S1 93.8(3) . . ?
C75 Ti2 S5 122.3(4) . . ?
C75 Ti2 C38 33.0(3) . . ?
C79 Ti2 S1 127.3(3) . . ?
C79 Ti2 S5 90.0(3) . . ?
C79 Ti2 C37 56.7(4) . . ?
C79 Ti2 C38 56.1(4) . . ?
C79 Ti2 C75 33.5(3) . . ?
S1 Ti3 S2 139.11(5) . . ?
S3 Ti3 S1 81.54(5) . . ?
S3 Ti3 S2 87.10(5) . . ?
S4 Ti3 S1 86.93(5) . . ?
S4 Ti3 S2 77.06(5) . . ?
S4 Ti3 S3 140.07(5) . . ?
C15 Ti3 S1 83.7(6) . . ?
C15 Ti3 S2 136.8(6) . . ?
C15 Ti3 S3 96.7(7) . . ?
C15 Ti3 S4 119.9(7) . . ?
C15 Ti3 C57 55.2(9) . . ?
C15 Ti3 C58 33.6(5) . . ?
C57 Ti3 S1 122.1(7) . . ?
C57 Ti3 S2 93.1(7) . . ?
C57 Ti3 S3 135.7(8) . . ?
C57 Ti3 S4 82.2(8) . . ?
C57 Ti3 C58 33.4(5) . . ?
C58 Ti3 S1 89.7(7) . . ?
C58 Ti3 S2 126.2(7) . . ?
C58 Ti3 S3 130.4(6) . . ?
C58 Ti3 S4 87.4(6) . . ?
C17 Ti3 S1 133.1(3) . . ?
C17 Ti3 S2 84.5(3) . . ?
C17 Ti3 S3 126.1(3) . . ?
C17 Ti3 S4 89.0(3) . . ?
C17 Ti3 C18 34.1(3) . . ?
C17 Ti3 C19 57.7(4) . . ?
C17 Ti3 C55 57.1(5) . . ?
C18 Ti3 S1 99.4(2) . . ?
C18 Ti3 S2 114.6(2) . . ?
C18 Ti3 S3 138.3(2) . . ?
C18 Ti3 S4 81.2(2) . . ?
C18 Ti3 C55 34.2(3) . . ?
C19 Ti3 S1 98.4(3) . . ?
C19 Ti3 S2 118.5(3) . . ?
C19 Ti3 S3 81.0(3) . . ?
C19 Ti3 S4 138.7(3) . . ?
C19 Ti3 C18 57.4(4) . . ?
C19 Ti3 C55 34.8(3) . . ?
C20 Ti3 S1 133.3(3) . . ?
C20 Ti3 S2 85.8(3) . . ?
C20 Ti3 S3 91.3(3) . . ?
C20 Ti3 S4 123.1(3) . . ?
C20 Ti3 C17 35.0(3) . . ?
C20 Ti3 C18 57.7(4) . . ?
C20 Ti3 C19 35.1(3) . . ?
C20 Ti3 C55 58.0(4) . . ?
C55 Ti3 S1 80.2(4) . . ?
C55 Ti3 S2 140.5(4) . . ?
C55 Ti3 S3 107.3(3) . . ?
C55 Ti3 S4 108.2(3) . . ?
Ti1 Ti4 Ti2 60.46(3) . . ?
Ti1 Ti4 Ti3 60.69(3) . . ?
Ti1 Ti4 Ti5 111.63(3) . . ?
Ti3 Ti4 Ti2 58.28(3) . . ?
Ti5 Ti4 Ti2 60.54(3) . . ?
Ti5 Ti4 Ti3 60.76(3) . . ?
S2 Ti4 Ti1 108.48(4) . . ?
S2 Ti4 Ti2 91.56(4) . . ?
S2 Ti4 Ti3 49.41(4) . . ?
S2 Ti4 Ti5 44.46(4) . . ?
S2 Ti4 S4 76.47(5) . . ?
S2 Ti4 S5 88.43(5) . . ?
S2 Ti4 S6 138.05(6) . . ?
S4 Ti4 Ti1 44.33(3) . . ?
S4 Ti4 Ti2 90.74(4) . . ?
S4 Ti4 Ti3 48.39(3) . . ?
S4 Ti4 Ti5 107.57(4) . . ?
S4 Ti4 S5 136.23(5) . . ?
S5 Ti4 Ti1 107.04(4) . . ?
S5 Ti4 Ti2 48.27(3) . . ?
S5 Ti4 Ti3 90.84(4) . . ?
S5 Ti4 Ti5 44.19(4) . . ?
S6 Ti4 Ti1 44.63(4) . . ?
S6 Ti4 Ti2 49.00(4) . . ?
S6 Ti4 Ti3 91.66(4) . . ?
S6 Ti4 Ti5 107.70(4) . . ?
S6 Ti4 S4 88.75(5) . . ?
S6 Ti4 S5 75.50(5) . . ?
S7 Ti4 Ti1 142.13(8) . . ?
S7 Ti4 Ti2 115.55(7) . . ?
S7 Ti4 Ti3 153.76(8) . . ?
S7 Ti4 Ti5 93.51(8) . . ?
S7 Ti4 S2 109.28(9) . . ?
S7 Ti4 S4 152.38(8) . . ?
S7 Ti4 S5 71.39(7) . . ?
S7 Ti4 S6 101.91(8) . . ?
S8 Ti4 Ti1 93.10(10) . . ?
S8 Ti4 Ti2 152.99(10) . . ?
S8 Ti4 Ti3 115.68(9) . . ?
S8 Ti4 Ti5 143.26(11) . . ?
S8 Ti4 S2 103.03(11) . . ?
S8 Ti4 S4 71.22(10) . . ?
S8 Ti4 S5 152.50(10) . . ?
S8 Ti4 S6 108.97(11) . . ?
S8 Ti4 S7 81.20(11) . . ?
S9 Ti4 Ti1 89.00(17) . . ?
S9 Ti4 Ti2 112.72(16) . . ?
S9 Ti4 Ti3 149.32(18) . . ?
S9 Ti4 Ti5 144.70(18) . . ?
S9 Ti4 S2 155.15(16) . . ?
S9 Ti4 S4 107.11(18) . . ?
S9 Ti4 S5 103.54(17) . . ?
S9 Ti4 S6 66.70(16) . . ?
S10 Ti4 Ti1 141.9(3) . . ?
S10 Ti4 Ti2 154.0(3) . . ?
S10 Ti4 Ti3 115.1(2) . . ?
S10 Ti4 Ti5 93.9(3) . . ?
S10 Ti4 S2 70.1(2) . . ?
S10 Ti4 S4 102.1(3) . . ?
S10 Ti4 S5 111.0(3) . . ?
S10 Ti4 S6 151.8(2) . . ?
S10 Ti4 S9 85.2(3) . . ?
S2 Ti5 S3 97.45(6) . . ?
S2 Ti5 C27 96.5(6) . . ?
S2 Ti5 C65 116.8(7) . . ?
S2 Ti5 C69 147.9(6) . . ?
S2 Ti5 C70 128.8(4) . . ?
S2 Ti5 C25 107.4(3) . . ?
S2 Ti5 C29 140.1(3) . . ?
S2 Ti5 C30 135.3(3) . . ?
S2 Ti5 C39 86.5(6) . . ?
S2 Ti5 C68 100.6(3) . . ?
S3 Ti5 C27 155.8(10) . . ?
S3 Ti5 C65 103.4(6) . . ?
S3 Ti5 C69 103.2(5) . . ?
S3 Ti5 C70 133.5(4) . . ?
S3 Ti5 C25 97.2(3) . . ?
S3 Ti5 C29 95.9(3) . . ?
S3 Ti5 C30 124.3(3) . . ?
S3 Ti5 C39 129.1(4) . . ?
S3 Ti5 C68 153.8(5) . . ?
S5 Ti5 S2 100.60(6) . . ?
S5 Ti5 S3 96.71(6) . . ?
S5 Ti5 C27 100.1(9) . . ?
S5 Ti5 C65 134.0(5) . . ?
S5 Ti5 C69 101.0(6) . . ?
S5 Ti5 C70 81.3(5) . . ?
S5 Ti5 C25 146.7(3) . . ?
S5 Ti5 C29 114.9(3) . . ?
S5 Ti5 C30 90.4(3) . . ?
S5 Ti5 C39 132.6(5) . . ?
S5 Ti5 C68 98.4(5) . . ?
C27 Ti5 C65 52.4(12) . . ?
C27 Ti5 C69 56.4(9) . . ?
C27 Ti5 C70 34.8(4) . . ?
C65 Ti5 C70 55.0(6) . . ?
C69 Ti5 C65 34.4(4) . . ?
C69 Ti5 C70 34.2(4) . . ?
C25 Ti5 C29 33.4(3) . . ?
C25 Ti5 C68 59.3(6) . . ?
C30 Ti5 C25 56.9(3) . . ?
C30 Ti5 C29 34.4(3) . . ?
C30 Ti5 C68 34.7(3) . . ?
C39 Ti5 C25 35.4(4) . . ?
C39 Ti5 C29 56.4(6) . . ?
C39 Ti5 C30 56.2(7) . . ?
C39 Ti5 C68 34.9(4) . . ?
C68 Ti5 C29 58.3(6) . . ?
Ti1 S1 Ti2 86.55(5) . . ?
Ti1 S1 Ti3 86.50(5) . . ?
Ti2 S1 Ti3 79.79(4) . . ?
Ti4 S2 Ti3 81.72(5) . . ?
Ti5 S2 Ti3 86.81(5) . . ?
Ti5 S2 Ti4 85.69(5) . . ?
Ti3 S3 Ti2 79.68(5) . . ?
Ti5 S3 Ti2 86.65(5) . . ?
Ti5 S3 Ti3 86.83(5) . . ?
Ti1 S4 Ti3 87.69(5) . . ?
Ti1 S4 Ti4 84.70(5) . . ?
Ti3 S4 Ti4 81.84(5) . . ?
Ti2 S5 Ti4 81.89(5) . . ?
Ti5 S5 Ti2 87.70(5) . . ?
Ti5 S5 Ti4 84.78(5) . . ?
Ti1 S6 Ti2 86.55(5) . . ?
Ti1 S6 Ti4 85.13(5) . . ?
Ti4 S6 Ti2 82.19(5) . . ?
C2 S7 Ti4 114.9(3) . . ?
C1 S8 Ti4 115.4(4) . . ?
C2 C1 S8 114.1(6) . . ?
B1 C1 S8 115.6(6) . . ?
B1 C1 C2 59.9(6) . . ?
B4 C1 S8 124.8(7) . . ?
B4 C1 C2 109.0(7) . . ?
B4 C1 B1 61.2(6) . . ?
B4 C1 B6 114.6(7) . . ?
B4 C1 B7 65.6(6) . . ?
B6 C1 S8 116.2(6) . . ?
B6 C1 C2 59.9(6) . . ?
B6 C1 B1 111.6(8) . . ?
B7 C1 S8 125.7(7) . . ?
B7 C1 C2 108.6(7) . . ?
B7 C1 B1 114.2(7) . . ?
B7 C1 B6 61.0(6) . . ?
H1AA C1A H1AB 109.5 . . ?
H1AA C1A H1AC 109.5 . . ?
H1AB C1A H1AC 109.5 . . ?
C48 C1A H1AA 109.5 . . ?
C48 C1A H1AB 109.5 . . ?
C48 C1A H1AC 109.5 . . ?
C1 C2 S7 114.4(6) . . ?
B1 C2 S7 116.8(6) . . ?
B1 C2 C1 59.9(6) . . ?
B2 C2 S7 124.8(7) . . ?
B2 C2 C1 108.4(7) . . ?
B2 C2 B1 114.2(7) . . ?
B2 C2 B3 65.1(6) . . ?
B2 C2 B6 61.2(6) . . ?
B3 C2 S7 126.5(7) . . ?
B3 C2 C1 108.2(7) . . ?
B3 C2 B1 61.2(6) . . ?
B3 C2 B6 113.5(7) . . ?
B6 C2 S7 115.4(6) . . ?
B6 C2 C1 59.4(6) . . ?
B6 C2 B1 111.1(8) . . ?
H2AA C2A H2AB 109.5 . . ?
H2AA C2A H2AC 109.5 . . ?
H2AB C2A H2AC 109.5 . . ?
C5 C2A H2AA 109.5 . . ?
C5 C2A H2AB 109.5 . . ?
C5 C2A H2AC 109.5 . . ?
C2A C5 Ti1 122.7(14) . . ?
C48 C5 Ti1 73.3(12) . . ?
C48 C5 C2A 97.8(13) . . ?
C49 C5 Ti1 72.9(12) . . ?
C49 C5 C2A 151.7(15) . . ?
C49 C5 C48 109.9(12) . . ?
C48 C47 Ti1 74.7(12) . . ?
C48 C47 C50 111.1(13) . . ?
C48 C47 C52 121.7(13) . . ?
C50 C47 Ti1 74.8(12) . . ?
C50 C47 C52 126.6(13) . . ?
C52 C47 Ti1 124.8(13) . . ?
C1A C48 Ti1 117.9(13) . . ?
C5 C48 Ti1 72.0(12) . . ?
C5 C48 C1A 157.2(14) . . ?
C47 C48 Ti1 71.1(12) . . ?
C47 C48 C1A 97.8(12) . . ?
C47 C48 C5 104.9(12) . . ?
C5 C49 Ti1 72.9(12) . . ?
C5 C49 C50 108.0(13) . . ?
C5 C49 C53 99.5(12) . . ?
C50 C49 Ti1 73.9(12) . . ?
C50 C49 C53 151.3(16) . . ?
C53 C49 Ti1 123.4(14) . . ?
C47 C50 Ti1 70.5(13) . . ?
C47 C50 C54 154.6(15) . . ?
C49 C50 Ti1 71.8(12) . . ?
C49 C50 C47 105.9(13) . . ?
C49 C50 C54 99.4(13) . . ?
C54 C50 Ti1 120.6(11) . . ?
C47 C52 H52A 109.5 . . ?
C47 C52 H52B 109.5 . . ?
C47 C52 H52C 109.5 . . ?
H52A C52 H52B 109.5 . . ?
H52A C52 H52C 109.5 . . ?
H52B C52 H52C 109.5 . . ?
C49 C53 H53A 109.5 . . ?
C49 C53 H53B 109.5 . . ?
C49 C53 H53C 109.5 . . ?
H53A C53 H53B 109.5 . . ?
H53A C53 H53C 109.5 . . ?
H53B C53 H53C 109.5 . . ?
C50 C54 H54A 109.5 . . ?
C50 C54 H54B 109.5 . . ?
C50 C54 H54C 109.5 . . ?
H54A C54 H54B 109.5 . . ?
H54A C54 H54C 109.5 . . ?
H54B C54 H54C 109.5 . . ?
C1 B1 C2 60.2(6) . . ?
C1 B1 H1 123.5 . . ?
C1 B1 B3 106.1(7) . . ?
C1 B1 B4 58.3(6) . . ?
C1 B1 B9 103.6(7) . . ?
C2 B1 H1 123.4 . . ?
C2 B1 B3 58.1(6) . . ?
C2 B1 B4 107.0(8) . . ?
C2 B1 B9 103.2(7) . . ?
B3 B1 H1 122.4 . . ?
B3 B1 B4 108.0(7) . . ?
B3 B1 B9 58.5(6) . . ?
B4 B1 H1 121.5 . . ?
B4 B1 B9 59.8(6) . . ?
B9 B1 H1 124.8 . . ?
C2 B2 H2 123.1 . . ?
C2 B2 B3 57.6(5) . . ?
C2 B2 B5 107.4(8) . . ?
C2 B2 B6 60.6(6) . . ?
C2 B2 B10 105.3(7) . . ?
B3 B2 H2 123.4 . . ?
B5 B2 H2 121.9 . . ?
B5 B2 B3 106.3(7) . . ?
B5 B2 B10 59.4(6) . . ?
B6 B2 H2 120.6 . . ?
B6 B2 B3 107.2(8) . . ?
B6 B2 B5 61.0(6) . . ?
B6 B2 B10 108.5(8) . . ?
B10 B2 H2 122.6 . . ?
B10 B2 B3 59.1(6) . . ?
C2 B3 B1 60.7(6) . . ?
C2 B3 B2 57.3(5) . . ?
C2 B3 H3 123.1 . . ?
C2 B3 B9 108.7(8) . . ?
C2 B3 B10 105.4(8) . . ?
B1 B3 B2 107.6(8) . . ?
B1 B3 H3 119.6 . . ?
B1 B3 B9 63.0(6) . . ?
B1 B3 B10 109.4(8) . . ?
B2 B3 H3 123.4 . . ?
B9 B3 B2 106.7(8) . . ?
B9 B3 H3 121.1 . . ?
B9 B3 B10 58.7(6) . . ?
B10 B3 B2 59.5(6) . . ?
B10 B3 H3 122.7 . . ?
C1 B4 B1 60.6(6) . . ?
C1 B4 H4 123.6 . . ?
C1 B4 B7 57.4(5) . . ?
C1 B4 B8 104.0(7) . . ?
C1 B4 B9 107.1(8) . . ?
B1 B4 H4 119.8 . . ?
B1 B4 B7 107.1(7) . . ?
B1 B4 B8 108.6(8) . . ?
B1 B4 B9 62.3(6) . . ?
B7 B4 H4 124.3 . . ?
B8 B4 H4 123.5 . . ?
B8 B4 B7 58.0(6) . . ?
B8 B4 B9 58.5(6) . . ?
B9 B4 H4 122.2 . . ?
B9 B4 B7 104.7(7) . . ?
B2 B5 H5 122.1 . . ?
B2 B5 B6 58.4(6) . . ?
B6 B5 H5 123.3 . . ?
B7 B5 B2 107.4(7) . . ?
B7 B5 H5 121.3 . . ?
B7 B5 B6 59.4(6) . . ?
B7 B5 B8 60.5(6) . . ?
B7 B5 B10 109.8(8) . . ?
B8 B5 B2 108.8(8) . . ?
B8 B5 H5 121.0 . . ?
B8 B5 B6 107.2(7) . . ?
B8 B5 B10 61.4(6) . . ?
B10 B5 B2 60.5(6) . . ?
B10 B5 H5 120.6 . . ?
B10 B5 B6 107.2(8) . . ?
C1 B6 C2 60.7(6) . . ?
C1 B6 B2 107.1(8) . . ?
C1 B6 B5 104.4(7) . . ?
C1 B6 H6 122.9 . . ?
C1 B6 B7 59.0(6) . . ?
C2 B6 B2 58.2(6) . . ?
C2 B6 B5 105.1(7) . . ?
C2 B6 H6 122.6 . . ?
C2 B6 B7 107.7(8) . . ?
B2 B6 B5 60.5(6) . . ?
B2 B6 H6 121.6 . . ?
B5 B6 H6 124.0 . . ?
B7 B6 B2 108.4(7) . . ?
B7 B6 B5 58.5(6) . . ?
B7 B6 H6 121.8 . . ?
C1 B7 B4 57.0(5) . . ?
C1 B7 B5 107.9(8) . . ?
C1 B7 B6 60.0(6) . . ?
C1 B7 H7 124.0 . . ?
C1 B7 B8 104.4(8) . . ?
B4 B7 H7 123.6 . . ?
B5 B7 B4 107.5(8) . . ?
B5 B7 B6 62.1(6) . . ?
B5 B7 H7 120.5 . . ?
B5 B7 B8 60.6(6) . . ?
B6 B7 B4 106.8(8) . . ?
B6 B7 H7 120.4 . . ?
B6 B7 B8 109.3(8) . . ?
B8 B7 B4 58.8(6) . . ?
B8 B7 H7 122.5 . . ?
B4 B8 H8 119.7 . . ?
B4 B8 B10 107.8(8) . . ?
B5 B8 B4 109.8(7) . . ?
B5 B8 H8 122.0 . . ?
B5 B8 B10 59.7(6) . . ?
B7 B8 B4 63.2(6) . . ?
B7 B8 B5 58.9(6) . . ?
B7 B8 H8 120.4 . . ?
B7 B8 B10 107.2(7) . . ?
B9 B8 B4 61.3(6) . . ?
B9 B8 B5 107.9(8) . . ?
B9 B8 B7 111.1(7) . . ?
B9 B8 H8 121.0 . . ?
B9 B8 B10 58.5(6) . . ?
B10 B8 H8 123.3 . . ?
B1 B9 H9 123.9 . . ?
B3 B9 B1 58.5(6) . . ?
B3 B9 B4 106.4(7) . . ?
B3 B9 H9 121.7 . . ?
B4 B9 B1 57.9(6) . . ?
B4 B9 H9 122.4 . . ?
B8 B9 B1 106.6(7) . . ?
B8 B9 B3 110.1(8) . . ?
B8 B9 B4 60.2(6) . . ?
B8 B9 H9 120.5 . . ?
B10 B9 B1 108.1(7) . . ?
B10 B9 B3 61.5(6) . . ?
B10 B9 B4 110.2(8) . . ?
B10 B9 B8 62.6(7) . . ?
B10 B9 H9 119.4 . . ?
B2 B10 B8 106.5(7) . . ?
B2 B10 H10 121.1 . . ?
B3 B10 B2 61.4(6) . . ?
B3 B10 B8 106.0(7) . . ?
B3 B10 H10 121.6 . . ?
B5 B10 B2 60.1(6) . . ?
B5 B10 B3 108.6(7) . . ?
B5 B10 B8 58.9(6) . . ?
B5 B10 H10 121.8 . . ?
B8 B10 H10 123.8 . . ?
B9 B10 B2 109.1(7) . . ?
B9 B10 B3 59.9(6) . . ?
B9 B10 B5 107.6(8) . . ?
B9 B10 B8 58.9(6) . . ?
B9 B10 H10 121.6 . . ?
C3 S9 Ti4 111.0(7) . . ?
C4 S10 Ti4 113.2(8) . . ?
C4 C3 S9 116.7(12) . . ?
C3 C4 S10 113.6(12) . . ?
H6A C6 H6B 109.5 . . ?
H6A C6 H6C 109.5 . . ?
H6B C6 H6C 109.5 . . ?
C45 C6 H6A 109.5 . . ?
C45 C6 H6B 109.5 . . ?
C45 C6 H6C 109.5 . . ?
C8 C7 Ti1 71.4(10) . . ?
C8 C7 C12 125.9(13) . . ?
C10 C7 Ti1 69.7(11) . . ?
C10 C7 C8 107.6(12) . . ?
C10 C7 C12 126.3(11) . . ?
C12 C7 Ti1 128.6(12) . . ?
C7 C8 Ti1 74.0(10) . . ?
C7 C8 C11 151.3(13) . . ?
C11 C8 Ti1 118.6(11) . . ?
C45 C8 Ti1 73.2(11) . . ?
C45 C8 C7 107.1(11) . . ?
C45 C8 C11 101.4(11) . . ?
C10 C9 Ti1 70.3(10) . . ?
C10 C9 C13 102.2(12) . . ?
C10 C9 C45 107.8(12) . . ?
C13 C9 Ti1 122.6(12) . . ?
C45 C9 Ti1 72.7(11) . . ?
C45 C9 C13 149.7(13) . . ?
C7 C10 Ti1 76.1(12) . . ?
C7 C10 C9 109.0(12) . . ?
C7 C10 C14 99.8(11) . . ?
C9 C10 Ti1 75.4(11) . . ?
C9 C10 C14 148.5(16) . . ?
C14 C10 Ti1 125.4(11) . . ?
C8 C11 H11A 109.5 . . ?
C8 C11 H11B 109.5 . . ?
C8 C11 H11C 109.5 . . ?
H11A C11 H11B 109.5 . . ?
H11A C11 H11C 109.5 . . ?
H11B C11 H11C 109.5 . . ?
C7 C12 H12A 109.5 . . ?
C7 C12 H12B 109.5 . . ?
C7 C12 H12C 109.5 . . ?
H12A C12 H12B 109.5 . . ?
H12A C12 H12C 109.5 . . ?
H12B C12 H12C 109.5 . . ?
C9 C13 H13A 109.5 . . ?
C9 C13 H13B 109.5 . . ?
C9 C13 H13C 109.5 . . ?
H13A C13 H13B 109.5 . . ?
H13A C13 H13C 109.5 . . ?
H13B C13 H13C 109.5 . . ?
C10 C14 H14A 109.5 . . ?
C10 C14 H14B 109.5 . . ?
C10 C14 H14C 109.5 . . ?
H14A C14 H14B 109.5 . . ?
H14A C14 H14C 109.5 . . ?
H14B C14 H14C 109.5 . . ?
C6 C45 Ti1 124.3(12) . . ?
C8 C45 Ti1 72.2(10) . . ?
C8 C45 C6 147.9(13) . . ?
C9 C45 Ti1 73.0(11) . . ?
C9 C45 C6 103.5(11) . . ?
C9 C45 C8 108.0(11) . . ?
C36 C35 Ti2 127.7(12) . . ?
C72 C35 Ti2 72.5(9) . . ?
C72 C35 C36 116(2) . . ?
C80 C35 Ti2 74.9(8) . . ?
C80 C35 C36 134(2) . . ?
C80 C35 C72 109.1(12) . . ?
C35 C36 H36A 109.5 . . ?
C35 C36 H36B 109.5 . . ?
C35 C36 H36C 109.5 . . ?
H36A C36 H36B 109.5 . . ?
H36A C36 H36C 109.5 . . ?
H36B C36 H36C 109.5 . . ?
H41A C41 H41B 109.5 . . ?
H41A C41 H41C 109.5 . . ?
H41B C41 H41C 109.5 . . ?
C72 C41 H41A 109.5 . . ?
C72 C41 H41B 109.5 . . ?
C72 C41 H41C 109.5 . . ?
H42A C42 H42B 109.5 . . ?
H42A C42 H42C 109.5 . . ?
H42B C42 H42C 109.5 . . ?
C78 C42 H42A 109.5 . . ?
C78 C42 H42B 109.5 . . ?
C78 C42 H42C 109.5 . . ?
H43A C43 H43B 109.5 . . ?
H43A C43 H43C 109.5 . . ?
H43B C43 H43C 109.5 . . ?
C80 C43 H43A 109.5 . . ?
C80 C43 H43B 109.5 . . ?
C80 C43 H43C 109.5 . . ?
H44A C44 H44B 109.5 . . ?
H44A C44 H44C 109.5 . . ?
H44B C44 H44C 109.5 . . ?
C77 C44 H44A 109.5 . . ?
C77 C44 H44B 109.5 . . ?
C77 C44 H44C 109.5 . . ?
C35 C72 Ti2 73.8(9) . . ?
C35 C72 C41 128(2) . . ?
C41 C72 Ti2 125.6(12) . . ?
C78 C72 Ti2 72.5(13) . . ?
C78 C72 C35 107.6(12) . . ?
C78 C72 C41 124(2) . . ?
C44 C77 Ti2 125.5(11) . . ?
C78 C77 Ti2 71.3(13) . . ?
C78 C77 C44 137.3(19) . . ?
C80 C77 Ti2 74.4(9) . . ?
C80 C77 C44 114(2) . . ?
C80 C77 C78 108.6(12) . . ?
C42 C78 Ti2 126.6(16) . . ?
C72 C78 Ti2 73.8(11) . . ?
C72 C78 C42 134.1(16) . . ?
C72 C78 C77 107.6(12) . . ?
C77 C78 Ti2 74.8(12) . . ?
C77 C78 C42 117.1(15) . . ?
C35 C80 Ti2 72.0(9) . . ?
C35 C80 C43 119.0(19) . . ?
C35 C80 C77 107.0(12) . . ?
C43 C80 Ti2 127.3(11) . . ?
C77 C80 Ti2 72.5(8) . . ?
C77 C80 C43 133.4(19) . . ?
C38 C37 Ti2 74.4(10) . . ?
C38 C37 C40 108.2(10) . . ?
C38 C37 C82 131.6(13) . . ?
C40 C37 Ti2 71.1(9) . . ?
C40 C37 C82 119.8(12) . . ?
C82 C37 Ti2 125.5(14) . . ?
C37 C38 Ti2 71.9(10) . . ?
C37 C38 C81 127.4(17) . . ?
C75 C38 Ti2 73.4(7) . . ?
C75 C38 C37 107.6(11) . . ?
C75 C38 C81 123.6(17) . . ?
C81 C38 Ti2 130.8(11) . . ?
C37 C40 Ti2 74.4(10) . . ?
C37 C40 C79 107.1(9) . . ?
C37 C40 C84 136.8(17) . . ?
C79 C40 Ti2 73.5(6) . . ?
C79 C40 C84 115.6(16) . . ?
C84 C40 Ti2 123.0(9) . . ?
C38 C75 Ti2 73.5(7) . . ?
C38 C75 C76 124.2(17) . . ?
C38 C75 C79 109.4(11) . . ?
C76 C75 Ti2 125.9(10) . . ?
C79 C75 Ti2 71.2(6) . . ?
C79 C75 C76 126.2(17) . . ?
C75 C76 H76A 109.5 . . ?
C75 C76 H76B 109.5 . . ?
C75 C76 H76C 109.5 . . ?
H76A C76 H76B 109.5 . . ?
H76A C76 H76C 109.5 . . ?
H76B C76 H76C 109.5 . . ?
C40 C79 Ti2 71.8(6) . . ?
C40 C79 C83 134.9(16) . . ?
C75 C79 Ti2 75.3(6) . . ?
C75 C79 C40 107.6(9) . . ?
C75 C79 C83 116.9(16) . . ?
C83 C79 Ti2 125.0(9) . . ?
C38 C81 H81A 109.5 . . ?
C38 C81 H81B 109.5 . . ?
C38 C81 H81C 109.5 . . ?
H81A C81 H81B 109.5 . . ?
H81A C81 H81C 109.5 . . ?
H81B C81 H81C 109.5 . . ?
C37 C82 H82A 109.5 . . ?
C37 C82 H82B 109.5 . . ?
C37 C82 H82C 109.5 . . ?
H82A C82 H82B 109.5 . . ?
H82A C82 H82C 109.5 . . ?
H82B C82 H82C 109.5 . . ?
C79 C83 H83A 109.5 . . ?
C79 C83 H83B 109.5 . . ?
C79 C83 H83C 109.5 . . ?
H83A C83 H83B 109.5 . . ?
H83A C83 H83C 109.5 . . ?
H83B C83 H83C 109.5 . . ?
C40 C84 H84A 109.5 . . ?
C40 C84 H84B 109.5 . . ?
C40 C84 H84C 109.5 . . ?
H84A C84 H84B 109.5 . . ?
H84A C84 H84C 109.5 . . ?
H84B C84 H84C 109.5 . . ?
C28 C27 Ti5 81(3) . . ?
C28 C27 C32 140(3) . . ?
C28 C27 C70 120(3) . . ?
C32 C27 Ti5 122(4) . . ?
C70 C27 Ti5 77.5(16) . . ?
C70 C27 C32 98(4) . . ?
C27 C28 Ti5 65(2) . . ?
C27 C28 C31 128(4) . . ?
C27 C28 C65 94(3) . . ?
C31 C28 Ti5 116(4) . . ?
C65 C28 Ti5 68(2) . . ?
C65 C28 C31 138(4) . . ?
C28 C31 H31A 109.5 . . ?
C28 C31 H31B 109.5 . . ?
C28 C31 H31C 109.5 . . ?
H31A C31 H31B 109.5 . . ?
H31A C31 H31C 109.5 . . ?
H31B C31 H31C 109.5 . . ?
C27 C32 H32A 109.5 . . ?
C27 C32 H32B 109.5 . . ?
C27 C32 H32C 109.5 . . ?
H32A C32 H32B 109.5 . . ?
H32A C32 H32C 109.5 . . ?
H32B C32 H32C 109.5 . . ?
C28 C65 Ti5 78(3) . . ?
C28 C65 C66 120(3) . . ?
C66 C65 Ti5 115.6(18) . . ?
C69 C65 Ti5 71.6(16) . . ?
C69 C65 C28 119(2) . . ?
C69 C65 C66 121(2) . . ?
C65 C66 H66A 109.5 . . ?
C65 C66 H66B 109.5 . . ?
C65 C66 H66C 109.5 . . ?
H66A C66 H66B 109.5 . . ?
H66A C66 H66C 109.5 . . ?
H66B C66 H66C 109.5 . . ?
C65 C69 Ti5 73.9(17) . . ?
C65 C69 C70 104.6(16) . . ?
C65 C69 C73 124(2) . . ?
C70 C69 Ti5 76.2(13) . . ?
C70 C69 C73 129(2) . . ?
C73 C69 Ti5 128.1(18) . . ?
C27 C70 Ti5 67.7(17) . . ?
C27 C70 C74 132(2) . . ?
C69 C70 Ti5 69.6(13) . . ?
C69 C70 C27 102(2) . . ?
C69 C70 C74 125.8(19) . . ?
C74 C70 Ti5 130.8(16) . . ?
C69 C73 H73A 109.5 . . ?
C69 C73 H73B 109.5 . . ?
C69 C73 H73C 109.5 . . ?
H73A C73 H73B 109.5 . . ?
H73A C73 H73C 109.5 . . ?
H73B C73 H73C 109.5 . . ?
C70 C74 H74A 109.5 . . ?
C70 C74 H74B 109.5 . . ?
C70 C74 H74C 109.5 . . ?
H74A C74 H74B 109.5 . . ?
H74A C74 H74C 109.5 . . ?
H74B C74 H74C 109.5 . . ?
C26 C25 Ti5 130.1(9) . . ?
C29 C25 Ti5 74.1(8) . . ?
C29 C25 C26 126.4(11) . . ?
C29 C25 C39 104.8(12) . . ?
C39 C25 Ti5 68.2(13) . . ?
C39 C25 C26 127.9(14) . . ?
C25 C26 H26A 109.5 . . ?
C25 C26 H26B 109.5 . . ?
C25 C26 H26C 109.5 . . ?
H26A C26 H26B 109.5 . . ?
H26A C26 H26C 109.5 . . ?
H26B C26 H26C 109.5 . . ?
C25 C29 Ti5 72.5(8) . . ?
C25 C29 C30 107.8(9) . . ?
C25 C29 C33 123.3(11) . . ?
C30 C29 Ti5 69.6(7) . . ?
C30 C29 C33 128.8(11) . . ?
C33 C29 Ti5 126.7(9) . . ?
C29 C30 Ti5 76.0(7) . . ?
C29 C30 C34 125.4(11) . . ?
C29 C30 C68 112.5(13) . . ?
C34 C30 Ti5 125.1(8) . . ?
C68 C30 Ti5 75.0(9) . . ?
C68 C30 C34 121.3(12) . . ?
C29 C33 H33A 109.5 . . ?
C29 C33 H33B 109.5 . . ?
C29 C33 H33C 109.5 . . ?
H33A C33 H33B 109.5 . . ?
H33A C33 H33C 109.5 . . ?
H33B C33 H33C 109.5 . . ?
C30 C34 H34A 109.5 . . ?
C30 C34 H34B 109.5 . . ?
C30 C34 H34C 109.5 . . ?
H34A C34 H34B 109.5 . . ?
H34A C34 H34C 109.5 . . ?
H34B C34 H34C 109.5 . . ?
C25 C39 Ti5 76.4(12) . . ?
C25 C39 C71 119(2) . . ?
C68 C39 Ti5 76.7(13) . . ?
C68 C39 C25 113.4(17) . . ?
C68 C39 C71 123.2(19) . . ?
C71 C39 Ti5 134(2) . . ?
H67A C67 H67B 109.5 . . ?
H67A C67 H67C 109.5 . . ?
H67B C67 H67C 109.5 . . ?
C68 C67 H67A 109.5 . . ?
C68 C67 H67B 109.5 . . ?
C68 C67 H67C 109.5 . . ?
C30 C68 Ti5 70.3(9) . . ?
C30 C68 C67 141.9(19) . . ?
C39 C68 Ti5 68.4(14) . . ?
C39 C68 C30 101.2(17) . . ?
C39 C68 C67 116.9(16) . . ?
C67 C68 Ti5 121(2) . . ?
C39 C71 H71A 109.5 . . ?
C39 C71 H71B 109.5 . . ?
C39 C71 H71C 109.5 . . ?
H71A C71 H71B 109.5 . . ?
H71A C71 H71C 109.5 . . ?
H71B C71 H71C 109.5 . . ?
C56 C15 Ti3 128(2) . . ?
C58 C15 Ti3 74.4(19) . . ?
C58 C15 C56 123(3) . . ?
C58 C15 C59 110.9(16) . . ?
C59 C15 Ti3 77.5(18) . . ?
C59 C15 C56 124(2) . . ?
C15 C56 H56A 109.5 . . ?
C15 C56 H56B 109.5 . . ?
C15 C56 H56C 109.5 . . ?
H56A C56 H56B 109.5 . . ?
H56A C56 H56C 109.5 . . ?
H56B C56 H56C 109.5 . . ?
C58 C57 Ti3 73(2) . . ?
C58 C57 C60 108.1(18) . . ?
C58 C57 C62 126(3) . . ?
C60 C57 Ti3 76(2) . . ?
C60 C57 C62 125(3) . . ?
C62 C57 Ti3 127(3) . . ?
C15 C58 Ti3 72.0(19) . . ?
C15 C58 C61 127(2) . . ?
C57 C58 Ti3 73(2) . . ?
C57 C58 C15 106.4(18) . . ?
C57 C58 C61 126(3) . . ?
C61 C58 Ti3 124(2) . . ?
C15 C59 Ti3 69.4(17) . . ?
C15 C59 C60 104.9(14) . . ?
C15 C59 C63 122(3) . . ?
C60 C59 Ti3 73.2(16) . . ?
C60 C59 C63 132(3) . . ?
C63 C59 Ti3 130(2) . . ?
C57 C60 Ti3 71(2) . . ?
C57 C60 C59 109.6(16) . . ?
C57 C60 C64 127(3) . . ?
C59 C60 Ti3 74.1(16) . . ?
C59 C60 C64 123(3) . . ?
C64 C60 Ti3 126(2) . . ?
C58 C61 H61A 109.5 . . ?
C58 C61 H61B 109.5 . . ?
C58 C61 H61C 109.5 . . ?
H61A C61 H61B 109.5 . . ?
H61A C61 H61C 109.5 . . ?
H61B C61 H61C 109.5 . . ?
C57 C62 H62A 109.5 . . ?
C57 C62 H62B 109.5 . . ?
C57 C62 H62C 109.5 . . ?
H62A C62 H62B 109.5 . . ?
H62A C62 H62C 109.5 . . ?
H62B C62 H62C 109.5 . . ?
C59 C63 H63A 109.5 . . ?
C59 C63 H63B 109.5 . . ?
C59 C63 H63C 109.5 . . ?
H63A C63 H63B 109.5 . . ?
H63A C63 H63C 109.5 . . ?
H63B C63 H63C 109.5 . . ?
C60 C64 H64A 109.5 . . ?
C60 C64 H64B 109.5 . . ?
C60 C64 H64C 109.5 . . ?
H64A C64 H64B 109.5 . . ?
H64A C64 H64C 109.5 . . ?
H64B C64 H64C 109.5 . . ?
H16A C16 H16B 109.5 . . ?
H16A C16 H16C 109.5 . . ?
H16B C16 H16C 109.5 . . ?
C55 C16 H16A 109.5 . . ?
C55 C16 H16B 109.5 . . ?
C55 C16 H16C 109.5 . . ?
C18 C17 Ti3 74.1(8) . . ?
C18 C17 C20 109.1(9) . . ?
C18 C17 C22 126.7(12) . . ?
C20 C17 Ti3 72.1(8) . . ?
C20 C17 C22 124.0(12) . . ?
C22 C17 Ti3 124.3(11) . . ?
C17 C18 Ti3 71.9(9) . . ?
C17 C18 C21 127.4(11) . . ?
C17 C18 C55 108.6(9) . . ?
C21 C18 Ti3 128.9(8) . . ?
C55 C18 Ti3 73.3(9) . . ?
C55 C18 C21 123.1(11) . . ?
C20 C19 Ti3 71.3(7) . . ?
C20 C19 C23 126.6(12) . . ?
C20 C19 C55 107.6(9) . . ?
C23 C19 Ti3 127.1(10) . . ?
C55 C19 Ti3 73.4(9) . . ?
C55 C19 C23 125.3(11) . . ?
C17 C20 Ti3 72.9(9) . . ?
C17 C20 C19 107.0(9) . . ?
C17 C20 C24 128.9(13) . . ?
C19 C20 Ti3 73.5(7) . . ?
C19 C20 C24 123.4(13) . . ?
C24 C20 Ti3 126.2(10) . . ?
C18 C21 H21A 109.5 . . ?
C18 C21 H21B 109.5 . . ?
C18 C21 H21C 109.5 . . ?
H21A C21 H21B 109.5 . . ?
H21A C21 H21C 109.5 . . ?
H21B C21 H21C 109.5 . . ?
C17 C22 H22A 109.5 . . ?
C17 C22 H22B 109.5 . . ?
C17 C22 H22C 109.5 . . ?
H22A C22 H22B 109.5 . . ?
H22A C22 H22C 109.5 . . ?
H22B C22 H22C 109.5 . . ?
C19 C23 H23A 109.5 . . ?
C19 C23 H23B 109.5 . . ?
C19 C23 H23C 109.5 . . ?
H23A C23 H23B 109.5 . . ?
H23A C23 H23C 109.5 . . ?
H23B C23 H23C 109.5 . . ?
C20 C24 H24A 109.5 . . ?
C20 C24 H24B 109.5 . . ?
C20 C24 H24C 109.5 . . ?
H24A C24 H24B 109.5 . . ?
H24A C24 H24C 109.5 . . ?
H24B C24 H24C 109.5 . . ?
C16 C55 Ti3 130.0(12) . . ?
C18 C55 Ti3 72.5(8) . . ?
C18 C55 C16 128.7(11) . . ?
C18 C55 C19 107.7(8) . . ?
C19 C55 Ti3 71.8(8) . . ?
C19 C55 C16 122.7(10) . . ?

loop_
_geom_bond_atom_site_label_1
_geom_bond_atom_site_label_2
_geom_bond_distance
_geom_bond_site_symmetry_2
_geom_bond_publ_flag
Ti1 S1 2.3059(15) . ?
Ti1 S4 2.2759(15) . ?
Ti1 S6 2.2867(15) . ?
Ti1 C5 2.39(2) . ?
Ti1 C47 2.37(2) . ?
Ti1 C48 2.41(2) . ?
Ti1 C49 2.39(2) . ?
Ti1 C7 2.419(19) . ?
Ti1 C8 2.385(19) . ?
Ti1 C9 2.40(2) . ?
Ti1 C10 2.338(18) . ?
Ti1 C45 2.399(19) . ?
Ti2 S1 2.4920(15) . ?
Ti2 S5 2.4831(15) . ?
Ti2 C35 2.430(16) . ?
Ti2 C72 2.414(15) . ?
Ti2 C77 2.442(14) . ?
Ti2 C78 2.40(3) . ?
Ti2 C80 2.466(13) . ?
Ti2 C37 2.41(2) . ?
Ti2 C38 2.439(13) . ?
Ti2 C40 2.364(11) . ?
Ti2 C75 2.438(12) . ?
Ti2 C79 2.386(10) . ?
Ti3 S1 2.4995(15) . ?
Ti3 S2 2.5172(15) . ?
Ti3 S3 2.4971(15) . ?
Ti3 S4 2.4774(14) . ?
Ti3 C15 2.43(4) . ?
Ti3 C57 2.46(4) . ?
Ti3 C58 2.46(3) . ?
Ti3 C17 2.365(17) . ?
Ti3 C18 2.393(12) . ?
Ti3 C19 2.384(13) . ?
Ti3 C20 2.355(14) . ?
Ti3 C55 2.405(18) . ?
Ti4 Ti5 3.2571(13) . ?
Ti4 S2 2.4966(16) . ?
Ti4 S4 2.5302(14) . ?
Ti4 S5 2.5431(15) . ?
Ti4 S6 2.5022(15) . ?
Ti4 S7 2.455(3) . ?
Ti4 S8 2.441(4) . ?
Ti4 S9 2.364(6) . ?
Ti4 S10 2.360(9) . ?
Ti5 S2 2.2879(16) . ?
Ti5 S3 2.3090(16) . ?
Ti5 S5 2.2797(17) . ?
Ti5 C27 2.31(3) . ?
Ti5 C65 2.38(3) . ?
Ti5 C69 2.35(3) . ?
Ti5 C70 2.44(2) . ?
Ti5 C25 2.419(15) . ?
Ti5 C29 2.439(13) . ?
Ti5 C30 2.357(11) . ?
Ti5 C39 2.31(3) . ?
Ti5 C68 2.419(17) . ?
S7 C2 1.775(9) . ?
S8 C1 1.774(9) . ?
C1 C2 1.729(14) . ?
C1 B1 1.722(15) . ?
C1 B4 1.682(12) . ?
C1 B6 1.705(14) . ?
C1 B7 1.689(13) . ?
C1A H1AA 0.9600 . ?
C1A H1AB 0.9600 . ?
C1A H1AC 0.9600 . ?
C1A C48 1.572(13) . ?
C2 B1 1.724(14) . ?
C2 B2 1.671(12) . ?
C2 B3 1.678(13) . ?
C2 B6 1.714(15) . ?
C2A H2AA 0.9600 . ?
C2A H2AB 0.9600 . ?
C2A H2AC 0.9600 . ?
C2A C5 1.555(13) . ?
C5 C48 1.432(12) . ?
C5 C49 1.408(12) . ?
C47 C48 1.405(12) . ?
C47 C50 1.426(12) . ?
C47 C52 1.546(12) . ?
C49 C50 1.422(12) . ?
C49 C53 1.563(13) . ?
C50 C54 1.585(13) . ?
C52 H52A 0.9600 . ?
C52 H52B 0.9600 . ?
C52 H52C 0.9600 . ?
C53 H53A 0.9600 . ?
C53 H53B 0.9600 . ?
C53 H53C 0.9600 . ?
C54 H54A 0.9600 . ?
C54 H54B 0.9600 . ?
C54 H54C 0.9600 . ?
B1 H1 1.1000 . ?
B1 B3 1.731(15) . ?
B1 B4 1.732(16) . ?
B1 B9 1.810(13) . ?
B2 H2 1.1000 . ?
B2 B3 1.801(15) . ?
B2 B5 1.761(16) . ?
B2 B6 1.723(16) . ?
B2 B10 1.768(14) . ?
B3 H3 1.1000 . ?
B3 B9 1.732(15) . ?
B3 B10 1.760(14) . ?
B4 H4 1.1000 . ?
B4 B7 1.827(15) . ?
B4 B8 1.750(13) . ?
B4 B9 1.768(16) . ?
B5 H5 1.1000 . ?
B5 B6 1.769(13) . ?
B5 B7 1.707(15) . ?
B5 B8 1.735(15) . ?
B5 B10 1.749(16) . ?
B6 H6 1.1000 . ?
B6 B7 1.722(15) . ?
B7 H7 1.1000 . ?
B7 B8 1.734(14) . ?
B8 H8 1.1000 . ?
B8 B9 1.718(16) . ?
B8 B10 1.780(17) . ?
B9 H9 1.1000 . ?
B9 B10 1.710(14) . ?
B10 H10 1.1000 . ?
S9 C3 1.797(18) . ?
S10 C4 1.779(19) . ?
C3 C4 1.67(3) . ?
C6 H6A 0.9600 . ?
C6 H6B 0.9600 . ?
C6 H6C 0.9600 . ?
C6 C45 1.565(12) . ?
C7 C8 1.432(12) . ?
C7 C10 1.402(12) . ?
C7 C12 1.531(12) . ?
C8 C11 1.596(12) . ?
C8 C45 1.423(12) . ?
C9 C10 1.403(12) . ?
C9 C13 1.555(12) . ?
C9 C45 1.417(12) . ?
C10 C14 1.556(12) . ?
C11 H11A 0.9600 . ?
C11 H11B 0.9600 . ?
C11 H11C 0.9600 . ?
C12 H12A 0.9600 . ?
C12 H12B 0.9600 . ?
C12 H12C 0.9600 . ?
C13 H13A 0.9600 . ?
C13 H13B 0.9600 . ?
C13 H13C 0.9600 . ?
C14 H14A 0.9600 . ?
C14 H14B 0.9600 . ?
C14 H14C 0.9600 . ?
C35 C36 1.506(14) . ?
C35 C72 1.403(13) . ?
C35 C80 1.396(13) . ?
C36 H36A 0.9600 . ?
C36 H36B 0.9600 . ?
C36 H36C 0.9600 . ?
C41 H41A 0.9600 . ?
C41 H41B 0.9600 . ?
C41 H41C 0.9600 . ?
C41 C72 1.505(14) . ?
C42 H42A 0.9600 . ?
C42 H42B 0.9600 . ?
C42 H42C 0.9600 . ?
C42 C78 1.504(13) . ?
C43 H43A 0.9600 . ?
C43 H43B 0.9600 . ?
C43 H43C 0.9600 . ?
C43 C80 1.516(13) . ?
C44 H44A 0.9600 . ?
C44 H44B 0.9600 . ?
C44 H44C 0.9600 . ?
C44 C77 1.520(13) . ?
C72 C78 1.398(13) . ?
C77 C78 1.410(12) . ?
C77 C80 1.402(12) . ?
C37 C38 1.404(12) . ?
C37 C40 1.413(12) . ?
C37 C82 1.523(12) . ?
C38 C75 1.387(12) . ?
C38 C81 1.522(13) . ?
C40 C79 1.414(11) . ?
C40 C84 1.515(13) . ?
C75 C76 1.509(13) . ?
C75 C79 1.392(12) . ?
C76 H76A 0.9600 . ?
C76 H76B 0.9600 . ?
C76 H76C 0.9600 . ?
C79 C83 1.507(13) . ?
C81 H81A 0.9600 . ?
C81 H81B 0.9600 . ?
C81 H81C 0.9600 . ?
C82 H82A 0.9600 . ?
C82 H82B 0.9600 . ?
C82 H82C 0.9600 . ?
C83 H83A 0.9600 . ?
C83 H83B 0.9600 . ?
C83 H83C 0.9600 . ?
C84 H84A 0.9600 . ?
C84 H84B 0.9600 . ?
C84 H84C 0.9600 . ?
C27 C28 1.418(15) . ?
C27 C32 1.509(15) . ?
C27 C70 1.424(14) . ?
C28 C31 1.510(15) . ?
C28 C65 1.430(15) . ?
C31 H31A 0.9600 . ?
C31 H31B 0.9600 . ?
C31 H31C 0.9600 . ?
C32 H32A 0.9600 . ?
C32 H32B 0.9600 . ?
C32 H32C 0.9600 . ?
C65 C66 1.506(15) . ?
C65 C69 1.402(14) . ?
C66 H66A 0.9600 . ?
C66 H66B 0.9600 . ?
C66 H66C 0.9600 . ?
C69 C70 1.412(14) . ?
C69 C73 1.512(14) . ?
C70 C74 1.515(14) . ?
C73 H73A 0.9600 . ?
C73 H73B 0.9600 . ?
C73 H73C 0.9600 . ?
C74 H74A 0.9600 . ?
C74 H74B 0.9600 . ?
C74 H74C 0.9600 . ?
C25 C26 1.514(12) . ?
C25 C29 1.396(12) . ?
C25 C39 1.443(12) . ?
C26 H26A 0.9600 . ?
C26 H26B 0.9600 . ?
C26 H26C 0.9600 . ?
C29 C30 1.420(11) . ?
C29 C33 1.512(11) . ?
C30 C34 1.516(11) . ?
C30 C68 1.425(12) . ?
C33 H33A 0.9600 . ?
C33 H33B 0.9600 . ?
C33 H33C 0.9600 . ?
C34 H34A 0.9600 . ?
C34 H34B 0.9600 . ?
C34 H34C 0.9600 . ?
C39 C68 1.421(12) . ?
C39 C71 1.509(13) . ?
C67 H67A 0.9600 . ?
C67 H67B 0.9600 . ?
C67 H67C 0.9600 . ?
C67 C68 1.511(13) . ?
C71 H71A 0.9600 . ?
C71 H71B 0.9600 . ?
C71 H71C 0.9600 . ?
C15 C56 1.507(14) . ?
C15 C58 1.415(14) . ?
C15 C59 1.415(13) . ?
C56 H56A 0.9600 . ?
C56 H56B 0.9600 . ?
C56 H56C 0.9600 . ?
C57 C58 1.412(14) . ?
C57 C60 1.413(14) . ?
C57 C62 1.508(15) . ?
C58 C61 1.511(15) . ?
C59 C60 1.427(14) . ?
C59 C63 1.507(14) . ?
C60 C64 1.506(14) . ?
C61 H61A 0.9600 . ?
C61 H61B 0.9600 . ?
C61 H61C 0.9600 . ?
C62 H62A 0.9600 . ?
C62 H62B 0.9600 . ?
C62 H62C 0.9600 . ?
C63 H63A 0.9600 . ?
C63 H63B 0.9600 . ?
C63 H63C 0.9600 . ?
C64 H64A 0.9600 . ?
C64 H64B 0.9600 . ?
C64 H64C 0.9600 . ?
C16 H16A 0.9600 . ?
C16 H16B 0.9600 . ?
C16 H16C 0.9600 . ?
C16 C55 1.500(11) . ?
C17 C18 1.394(10) . ?
C17 C20 1.421(11) . ?
C17 C22 1.491(11) . ?
C18 C21 1.510(10) . ?
C18 C55 1.412(10) . ?
C19 C20 1.431(11) . ?
C19 C23 1.515(11) . ?
C19 C55 1.431(11) . ?
C20 C24 1.506(11) . ?
C21 H21A 0.9600 . ?
C21 H21B 0.9600 . ?
C21 H21C 0.9600 . ?
C22 H22A 0.9600 . ?
C22 H22B 0.9600 . ?
C22 H22C 0.9600 . ?
C23 H23A 0.9600 . ?
C23 H23B 0.9600 . ?
C23 H23C 0.9600 . ?
C24 H24A 0.9600 . ?
C24 H24B 0.9600 . ?
C24 H24C 0.9600 . ?

loop_
_geom_torsion_atom_site_label_1
_geom_torsion_atom_site_label_2
_geom_torsion_atom_site_label_3
_geom_torsion_atom_site_label_4
_geom_torsion
_geom_torsion_site_symmetry_1
_geom_torsion_site_symmetry_2
_geom_torsion_site_symmetry_3
_geom_torsion_site_symmetry_4
_geom_torsion_publ_flag
Ti1 C5 C48 C1A -120(5) . . . . ?
Ti1 C5 C48 C47 64.0(16) . . . . ?
Ti1 C5 C49 C50 -66.1(16) . . . . ?
Ti1 C5 C49 C53 122.2(15) . . . . ?
Ti1 C47 C48 C1A 116.9(13) . . . . ?
Ti1 C47 C48 C5 -64.6(16) . . . . ?
Ti1 C47 C50 C49 63.5(16) . . . . ?
Ti1 C47 C50 C54 -121(5) . . . . ?
Ti1 C49 C50 C47 -62.7(16) . . . . ?
Ti1 C49 C50 C54 119.2(12) . . . . ?
Ti1 C7 C8 C11 121(4) . . . . ?
Ti1 C7 C8 C45 -66.2(14) . . . . ?
Ti1 C7 C10 C9 68.9(15) . . . . ?
Ti1 C7 C10 C14 -124.2(12) . . . . ?
Ti1 C8 C45 C6 127(3) . . . . ?
Ti1 C8 C45 C9 -64.7(14) . . . . ?
Ti1 C9 C10 C7 -69.3(15) . . . . ?
Ti1 C9 C10 C14 136(3) . . . . ?
Ti1 C9 C45 C6 -122.2(13) . . . . ?
Ti1 C9 C45 C8 64.2(14) . . . . ?
Ti2 C35 C72 C41 123.0(19) . . . . ?
Ti2 C35 C72 C78 -65.1(15) . . . . ?
Ti2 C35 C80 C43 -123.3(14) . . . . ?
Ti2 C35 C80 C77 64.5(11) . . . . ?
Ti2 C72 C78 C42 126(3) . . . . ?
Ti2 C72 C78 C77 -67.7(18) . . . . ?
Ti2 C77 C78 C42 -124(2) . . . . ?
Ti2 C77 C78 C72 67.0(17) . . . . ?
Ti2 C77 C80 C35 -64.2(11) . . . . ?
Ti2 C77 C80 C43 125.1(18) . . . . ?
Ti2 C37 C38 C75 65.2(10) . . . . ?
Ti2 C37 C38 C81 -127.9(17) . . . . ?
Ti2 C37 C40 C79 -66.8(9) . . . . ?
Ti2 C37 C40 C84 121.9(19) . . . . ?
Ti2 C38 C75 C76 -122.5(13) . . . . ?
Ti2 C38 C75 C79 62.6(8) . . . . ?
Ti2 C40 C79 C75 -67.4(8) . . . . ?
Ti2 C40 C79 C83 121.7(15) . . . . ?
Ti2 C75 C79 C40 65.0(8) . . . . ?
Ti2 C75 C79 C83 -122.1(11) . . . . ?
Ti3 C15 C58 C57 66(3) . . . . ?
Ti3 C15 C58 C61 -119(3) . . . . ?
Ti3 C15 C59 C60 -65(2) . . . . ?
Ti3 C15 C59 C63 125(3) . . . . ?
Ti3 C57 C58 C15 -65(3) . . . . ?
Ti3 C57 C58 C61 120(3) . . . . ?
Ti3 C57 C60 C59 64(3) . . . . ?
Ti3 C57 C60 C64 -121(4) . . . . ?
Ti3 C59 C60 C57 -62(3) . . . . ?
Ti3 C59 C60 C64 122(3) . . . . ?
Ti3 C17 C18 C21 125.6(14) . . . . ?
Ti3 C17 C18 C55 -64.6(12) . . . . ?
Ti3 C17 C20 C19 66.2(10) . . . . ?
Ti3 C17 C20 C24 -123.0(16) . . . . ?
Ti3 C18 C55 C16 127.6(19) . . . . ?
Ti3 C18 C55 C19 -63.6(13) . . . . ?
Ti3 C19 C20 C17 -65.7(11) . . . . ?
Ti3 C19 C20 C24 122.9(14) . . . . ?
Ti3 C19 C55 C16 -126.4(18) . . . . ?
Ti3 C19 C55 C18 64.0(12) . . . . ?
Ti4 S7 C2 C1 -0.7(7) . . . . ?
Ti4 S7 C2 B1 -67.8(8) . . . . ?
Ti4 S7 C2 B2 136.8(7) . . . . ?
Ti4 S7 C2 B3 -140.3(7) . . . . ?
Ti4 S7 C2 B6 65.5(7) . . . . ?
Ti4 S8 C1 C2 2.6(7) . . . . ?
Ti4 S8 C1 B1 69.4(7) . . . . ?
Ti4 S8 C1 B4 140.8(7) . . . . ?
Ti4 S8 C1 B6 -64.2(8) . . . . ?
Ti4 S8 C1 B7 -136.0(7) . . . . ?
Ti4 S9 C3 C4 -2.8(16) . . . . ?
Ti4 S10 C4 C3 -6.6(16) . . . . ?
Ti5 C27 C28 C31 105(5) . . . . ?
Ti5 C27 C28 C65 -64(3) . . . . ?
Ti5 C27 C70 C69 61.8(16) . . . . ?
Ti5 C27 C70 C74 -125(3) . . . . ?
Ti5 C28 C65 C66 113(3) . . . . ?
Ti5 C28 C65 C69 -61(3) . . . . ?
Ti5 C65 C69 C70 -70.6(17) . . . . ?
Ti5 C65 C69 C73 126(3) . . . . ?
Ti5 C69 C70 C27 -60.4(17) . . . . ?
Ti5 C69 C70 C74 126(2) . . . . ?
Ti5 C25 C29 C30 -61.0(9) . . . . ?
Ti5 C25 C29 C33 122.9(13) . . . . ?
Ti5 C25 C39 C68 68.7(19) . . . . ?
Ti5 C25 C39 C71 -133(3) . . . . ?
Ti5 C29 C30 C34 123.4(12) . . . . ?
Ti5 C29 C30 C68 -67.0(10) . . . . ?
Ti5 C30 C68 C39 -62.0(16) . . . . ?
Ti5 C30 C68 C67 115(3) . . . . ?
Ti5 C39 C68 C30 63.3(11) . . . . ?
Ti5 C39 C68 C67 -115(2) . . . . ?
S7 C2 B1 C1 104.0(7) . . . . ?
S7 C2 B1 B3 -118.9(8) . . . . ?
S7 C2 B1 B4 140.1(7) . . . . ?
S7 C2 B1 B9 -157.8(7) . . . . ?
S7 C2 B2 B3 118.4(9) . . . . ?
S7 C2 B2 B5 -143.0(7) . . . . ?
S7 C2 B2 B6 -102.3(8) . . . . ?
S7 C2 B2 B10 154.8(7) . . . . ?
S7 C2 B3 B1 103.4(8) . . . . ?
S7 C2 B3 B2 -116.0(9) . . . . ?
S7 C2 B3 B9 145.8(7) . . . . ?
S7 C2 B3 B10 -152.6(7) . . . . ?
S7 C2 B6 C1 -104.5(7) . . . . ?
S7 C2 B6 B2 117.3(8) . . . . ?
S7 C2 B6 B5 157.2(6) . . . . ?
S7 C2 B6 B7 -141.5(6) . . . . ?
S8 C1 C2 S7 -1.3(9) . . . . ?
S8 C1 C2 B1 106.7(7) . . . . ?
S8 C1 C2 B2 -145.4(6) . . . . ?
S8 C1 C2 B3 145.5(6) . . . . ?
S8 C1 C2 B6 -107.4(7) . . . . ?
S8 C1 B1 C2 -104.2(7) . . . . ?
S8 C1 B1 B3 -141.2(6) . . . . ?
S8 C1 B1 B4 117.3(8) . . . . ?
S8 C1 B1 B9 158.1(6) . . . . ?
S8 C1 B4 B1 -102.5(8) . . . . ?
S8 C1 B4 B7 117.8(9) . . . . ?
S8 C1 B4 B8 153.7(7) . . . . ?
S8 C1 B4 B9 -145.4(7) . . . . ?
S8 C1 B6 C2 103.9(7) . . . . ?
S8 C1 B6 B2 140.3(7) . . . . ?
S8 C1 B6 B5 -156.6(7) . . . . ?
S8 C1 B6 B7 -118.1(8) . . . . ?
S8 C1 B7 B4 -116.5(9) . . . . ?
S8 C1 B7 B5 143.9(7) . . . . ?
S8 C1 B7 B6 102.9(8) . . . . ?
S8 C1 B7 B8 -152.9(7) . . . . ?
C1 C2 B1 B3 137.1(7) . . . . ?
C1 C2 B1 B4 36.1(6) . . . . ?
C1 C2 B1 B9 98.2(8) . . . . ?
C1 C2 B2 B3 -102.1(8) . . . . ?
C1 C2 B2 B5 -3.5(9) . . . . ?
C1 C2 B2 B6 37.2(7) . . . . ?
C1 C2 B2 B10 -65.6(9) . . . . ?
C1 C2 B3 B1 -38.3(7) . . . . ?
C1 C2 B3 B2 102.4(8) . . . . ?
C1 C2 B3 B9 4.2(9) . . . . ?
C1 C2 B3 B10 65.7(9) . . . . ?
C1 C2 B6 B2 -138.2(7) . . . . ?
C1 C2 B6 B5 -98.3(7) . . . . ?
C1 C2 B6 B7 -37.1(6) . . . . ?
C1 B1 B3 C2 37.9(6) . . . . ?
C1 B1 B3 B2 3.9(9) . . . . ?
C1 B1 B3 B9 -96.3(8) . . . . ?
C1 B1 B3 B10 -59.3(9) . . . . ?
C1 B1 B4 B7 34.8(6) . . . . ?
C1 B1 B4 B8 95.9(8) . . . . ?
C1 B1 B4 B9 132.7(7) . . . . ?
C1 B1 B9 B3 100.8(8) . . . . ?
C1 B1 B9 B4 -40.0(7) . . . . ?
C1 B1 B9 B8 -2.9(10) . . . . ?
C1 B1 B9 B10 62.9(10) . . . . ?
C1 B4 B7 B5 100.4(8) . . . . ?
C1 B4 B7 B6 35.0(7) . . . . ?
C1 B4 B7 B8 137.8(9) . . . . ?
C1 B4 B8 B5 1.6(11) . . . . ?
C1 B4 B8 B7 -35.7(7) . . . . ?
C1 B4 B8 B9 101.7(8) . . . . ?
C1 B4 B8 B10 65.0(9) . . . . ?
C1 B4 B9 B1 42.0(7) . . . . ?
C1 B4 B9 B3 7.9(9) . . . . ?
C1 B4 B9 B8 -96.2(8) . . . . ?
C1 B4 B9 B10 -57.1(9) . . . . ?
C1 B6 B7 B4 -33.7(6) . . . . ?
C1 B6 B7 B5 -135.1(8) . . . . ?
C1 B6 B7 B8 -95.9(8) . . . . ?
C1 B7 B8 B4 35.6(7) . . . . ?
C1 B7 B8 B5 -102.7(8) . . . . ?
C1 B7 B8 B9 -3.9(10) . . . . ?
C1 B7 B8 B10 -66.1(9) . . . . ?
C2 C1 B1 B3 -37.0(6) . . . . ?
C2 C1 B1 B4 -138.5(7) . . . . ?
C2 C1 B1 B9 -97.7(7) . . . . ?
C2 C1 B4 B1 37.4(7) . . . . ?
C2 C1 B4 B7 -102.3(7) . . . . ?
C2 C1 B4 B8 -66.4(9) . . . . ?
C2 C1 B4 B9 -5.5(9) . . . . ?
C2 C1 B6 B2 36.4(6) . . . . ?
C2 C1 B6 B5 99.5(8) . . . . ?
C2 C1 B6 B7 138.0(7) . . . . ?
C2 C1 B7 B4 103.0(8) . . . . ?
C2 C1 B7 B5 3.3(9) . . . . ?
C2 C1 B7 B6 -37.7(7) . . . . ?
C2 C1 B7 B8 66.6(8) . . . . ?
C2 B1 B3 B2 -34.1(7) . . . . ?
C2 B1 B3 B9 -134.2(8) . . . . ?
C2 B1 B3 B10 -97.2(8) . . . . ?
C2 B1 B4 C1 -37.0(6) . . . . ?
C2 B1 B4 B7 -2.2(9) . . . . ?
C2 B1 B4 B8 59.0(9) . . . . ?
C2 B1 B4 B9 95.7(7) . . . . ?
C2 B1 B9 B3 38.7(7) . . . . ?
C2 B1 B9 B4 -102.1(8) . . . . ?
C2 B1 B9 B8 -65.0(9) . . . . ?
C2 B1 B9 B10 0.8(10) . . . . ?
C2 B2 B3 B1 35.5(7) . . . . ?
C2 B2 B3 B9 101.8(8) . . . . ?
C2 B2 B3 B10 138.1(9) . . . . ?
C2 B2 B5 B6 40.5(7) . . . . ?
C2 B2 B5 B7 5.5(10) . . . . ?
C2 B2 B5 B8 -58.5(9) . . . . ?
C2 B2 B5 B10 -97.9(8) . . . . ?
C2 B2 B6 C1 -37.5(7) . . . . ?
C2 B2 B6 B5 -134.7(7) . . . . ?
C2 B2 B6 B7 -99.8(8) . . . . ?
C2 B2 B10 B3 -35.8(7) . . . . ?
C2 B2 B10 B5 101.4(8) . . . . ?
C2 B2 B10 B8 63.8(9) . . . . ?
C2 B2 B10 B9 1.6(11) . . . . ?
C2 B3 B9 B1 -41.3(7) . . . . ?
C2 B3 B9 B4 -7.4(9) . . . . ?
C2 B3 B9 B8 56.3(9) . . . . ?
C2 B3 B9 B10 97.1(8) . . . . ?
C2 B3 B10 B2 35.6(7) . . . . ?
C2 B3 B10 B5 -2.8(10) . . . . ?
C2 B3 B10 B8 -64.7(9) . . . . ?
C2 B3 B10 B9 -102.7(8) . . . . ?
C2 B6 B7 C1 37.8(7) . . . . ?
C2 B6 B7 B4 4.1(9) . . . . ?
C2 B6 B7 B5 -97.2(8) . . . . ?
C2 B6 B7 B8 -58.1(9) . . . . ?
C2A C5 C48 Ti1 121.9(14) . . . . ?
C2A C5 C48 C1A 2(6) . . . . ?
C2A C5 C48 C47 -174.1(19) . . . . ?
C2A C5 C49 Ti1 -128(4) . . . . ?
C2A C5 C49 C50 165(4) . . . . ?
C2A C5 C49 C53 -6(5) . . . . ?
C5 C49 C50 Ti1 65.5(17) . . . . ?
C5 C49 C50 C47 3(3) . . . . ?
C5 C49 C50 C54 -175.3(18) . . . . ?
C48 C5 C49 Ti1 64.5(16) . . . . ?
C48 C5 C49 C50 -2(3) . . . . ?
C48 C5 C49 C53 -173(2) . . . . ?
C48 C47 C50 Ti1 -66.5(18) . . . . ?
C48 C47 C50 C49 -3(3) . . . . ?
C48 C47 C50 C54 173(4) . . . . ?
C49 C5 C48 Ti1 -64.2(16) . . . . ?
C49 C5 C48 C1A 176(5) . . . . ?
C49 C5 C48 C47 0(3) . . . . ?
C50 C47 C48 Ti1 66.6(18) . . . . ?
C50 C47 C48 C1A -176.5(19) . . . . ?
C50 C47 C48 C5 2(3) . . . . ?
C52 C47 C48 Ti1 -122(2) . . . . ?
C52 C47 C48 C1A -5(3) . . . . ?
C52 C47 C48 C5 173.7(19) . . . . ?
C52 C47 C50 Ti1 122(2) . . . . ?
C52 C47 C50 C49 -174(2) . . . . ?
C52 C47 C50 C54 1(6) . . . . ?
C53 C49 C50 Ti1 -132(4) . . . . ?
C53 C49 C50 C47 166(4) . . . . ?
C53 C49 C50 C54 -13(5) . . . . ?
B1 C1 C2 S7 -108.0(7) . . . . ?
B1 C1 C2 B2 107.9(7) . . . . ?
B1 C1 C2 B3 38.8(6) . . . . ?
B1 C1 C2 B6 145.9(7) . . . . ?
B1 C1 B4 B7 -139.7(8) . . . . ?
B1 C1 B4 B8 -103.7(8) . . . . ?
B1 C1 B4 B9 -42.9(7) . . . . ?
B1 C1 B6 C2 -31.5(6) . . . . ?
B1 C1 B6 B2 4.9(9) . . . . ?
B1 C1 B6 B5 68.0(9) . . . . ?
B1 C1 B6 B7 106.5(8) . . . . ?
B1 C1 B7 B4 38.4(8) . . . . ?
B1 C1 B7 B5 -61.3(10) . . . . ?
B1 C1 B7 B6 -102.3(9) . . . . ?
B1 C1 B7 B8 2.0(10) . . . . ?
B1 C2 B2 B3 -37.6(8) . . . . ?
B1 C2 B2 B5 61.0(10) . . . . ?
B1 C2 B2 B6 101.7(9) . . . . ?
B1 C2 B2 B10 -1.1(11) . . . . ?
B1 C2 B3 B2 140.6(8) . . . . ?
B1 C2 B3 B9 42.4(7) . . . . ?
B1 C2 B3 B10 104.0(8) . . . . ?
B1 C2 B6 C1 31.3(6) . . . . ?
B1 C2 B6 B2 -106.8(8) . . . . ?
B1 C2 B6 B5 -66.9(9) . . . . ?
B1 C2 B6 B7 -5.7(9) . . . . ?
B1 B3 B9 B4 33.9(7) . . . . ?
B1 B3 B9 B8 97.6(8) . . . . ?
B1 B3 B9 B10 138.4(8) . . . . ?
B1 B3 B10 B2 99.5(8) . . . . ?
B1 B3 B10 B5 61.1(9) . . . . ?
B1 B3 B10 B8 -0.9(9) . . . . ?
B1 B3 B10 B9 -38.9(7) . . . . ?
B1 B4 B7 C1 -36.1(7) . . . . ?
B1 B4 B7 B5 64.2(8) . . . . ?
B1 B4 B7 B6 -1.1(9) . . . . ?
B1 B4 B7 B8 101.6(8) . . . . ?
B1 B4 B8 B5 -61.7(10) . . . . ?
B1 B4 B8 B7 -98.9(8) . . . . ?
B1 B4 B8 B9 38.4(7) . . . . ?
B1 B4 B8 B10 1.7(10) . . . . ?
B1 B4 B9 B3 -34.1(7) . . . . ?
B1 B4 B9 B8 -138.3(8) . . . . ?
B1 B4 B9 B10 -99.2(8) . . . . ?
B1 B9 B10 B2 -1.6(11) . . . . ?
B1 B9 B10 B3 36.5(7) . . . . ?
B1 B9 B10 B5 -65.2(9) . . . . ?
B1 B9 B10 B8 -99.7(8) . . . . ?
B2 C2 B1 C1 -98.0(8) . . . . ?
B2 C2 B1 B3 39.1(8) . . . . ?
B2 C2 B1 B4 -61.9(10) . . . . ?
B2 C2 B1 B9 0.2(11) . . . . ?
B2 C2 B3 B1 -140.6(8) . . . . ?
B2 C2 B3 B9 -98.2(8) . . . . ?
B2 C2 B3 B10 -36.6(7) . . . . ?
B2 C2 B6 C1 138.2(7) . . . . ?
B2 C2 B6 B5 39.9(7) . . . . ?
B2 C2 B6 B7 101.1(8) . . . . ?
B2 B3 B9 B1 -101.7(8) . . . . ?
B2 B3 B9 B4 -67.8(8) . . . . ?
B2 B3 B9 B8 -4.1(9) . . . . ?
B2 B3 B9 B10 36.7(7) . . . . ?
B2 B3 B10 B5 -38.4(7) . . . . ?
B2 B3 B10 B8 -100.4(8) . . . . ?
B2 B3 B10 B9 -138.4(8) . . . . ?
B2 B5 B6 C1 -101.8(8) . . . . ?
B2 B5 B6 C2 -38.8(7) . . . . ?
B2 B5 B6 B7 -140.5(8) . . . . ?
B2 B5 B7 C1 -5.4(9) . . . . ?
B2 B5 B7 B4 -65.5(8) . . . . ?
B2 B5 B7 B6 34.6(7) . . . . ?
B2 B5 B7 B8 -102.2(8) . . . . ?
B2 B5 B8 B4 60.6(10) . . . . ?
B2 B5 B8 B7 99.8(8) . . . . ?
B2 B5 B8 B9 -4.5(9) . . . . ?
B2 B5 B8 B10 -38.9(7) . . . . ?
B2 B5 B10 B3 39.0(7) . . . . ?
B2 B5 B10 B8 136.9(7) . . . . ?
B2 B5 B10 B9 102.3(7) . . . . ?
B2 B6 B7 C1 99.3(8) . . . . ?
B2 B6 B7 B4 65.6(9) . . . . ?
B2 B6 B7 B5 -35.7(7) . . . . ?
B2 B6 B7 B8 3.5(10) . . . . ?
B3 C2 B1 C1 -137.1(7) . . . . ?
B3 C2 B1 B4 -101.0(8) . . . . ?
B3 C2 B1 B9 -38.9(7) . . . . ?
B3 C2 B2 B5 98.6(8) . . . . ?
B3 C2 B2 B6 139.3(8) . . . . ?
B3 C2 B2 B10 36.4(8) . . . . ?
B3 C2 B6 C1 98.0(8) . . . . ?
B3 C2 B6 B2 -40.2(8) . . . . ?
B3 C2 B6 B5 -0.3(10) . . . . ?
B3 C2 B6 B7 60.9(10) . . . . ?
B3 B1 B4 C1 -98.2(8) . . . . ?
B3 B1 B4 B7 -63.5(9) . . . . ?
B3 B1 B4 B8 -2.3(10) . . . . ?
B3 B1 B4 B9 34.5(7) . . . . ?
B3 B1 B9 B4 -140.8(8) . . . . ?
B3 B1 B9 B8 -103.8(8) . . . . ?
B3 B1 B9 B10 -37.9(8) . . . . ?
B3 B2 B5 B6 101.0(8) . . . . ?
B3 B2 B5 B7 66.0(8) . . . . ?
B3 B2 B5 B8 2.0(9) . . . . ?
B3 B2 B5 B10 -37.4(7) . . . . ?
B3 B2 B6 C1 -2.3(9) . . . . ?
B3 B2 B6 C2 35.2(6) . . . . ?
B3 B2 B6 B5 -99.4(8) . . . . ?
B3 B2 B6 B7 -64.6(9) . . . . ?
B3 B2 B10 B5 137.2(8) . . . . ?
B3 B2 B10 B8 99.6(8) . . . . ?
B3 B2 B10 B9 37.4(8) . . . . ?
B3 B9 B10 B2 -38.1(8) . . . . ?
B3 B9 B10 B5 -101.7(8) . . . . ?
B3 B9 B10 B8 -136.3(7) . . . . ?
B4 C1 C2 S7 -145.8(6) . . . . ?
B4 C1 C2 B1 -37.9(7) . . . . ?
B4 C1 C2 B2 70.0(8) . . . . ?
B4 C1 C2 B3 1.0(9) . . . . ?
B4 C1 C2 B6 108.0(7) . . . . ?
B4 C1 B1 C2 138.5(7) . . . . ?
B4 C1 B1 B3 101.5(7) . . . . ?
B4 C1 B1 B9 40.8(7) . . . . ?
B4 C1 B6 C2 -98.6(8) . . . . ?
B4 C1 B6 B2 -62.2(10) . . . . ?
B4 C1 B6 B5 1.0(11) . . . . ?
B4 C1 B6 B7 39.4(8) . . . . ?
B4 C1 B7 B5 -99.7(8) . . . . ?
B4 C1 B7 B6 -140.7(8) . . . . ?
B4 C1 B7 B8 -36.4(7) . . . . ?
B4 B1 B3 C2 99.1(8) . . . . ?
B4 B1 B3 B2 65.1(9) . . . . ?
B4 B1 B3 B9 -35.0(7) . . . . ?
B4 B1 B3 B10 1.9(10) . . . . ?
B4 B1 B9 B3 140.8(8) . . . . ?
B4 B1 B9 B8 37.1(7) . . . . ?
B4 B1 B9 B10 103.0(9) . . . . ?
B4 B7 B8 B5 -138.3(8) . . . . ?
B4 B7 B8 B9 -39.5(8) . . . . ?
B4 B7 B8 B10 -101.7(8) . . . . ?
B4 B8 B9 B1 -36.0(7) . . . . ?
B4 B8 B9 B3 -97.8(8) . . . . ?
B4 B8 B9 B10 -138.2(7) . . . . ?
B4 B8 B10 B2 -64.8(9) . . . . ?
B4 B8 B10 B3 -0.5(9) . . . . ?
B4 B8 B10 B5 -103.0(7) . . . . ?
B4 B8 B10 B9 37.9(7) . . . . ?
B4 B9 B10 B2 60.1(10) . . . . ?
B4 B9 B10 B3 98.2(8) . . . . ?
B4 B9 B10 B5 -3.6(9) . . . . ?
B4 B9 B10 B8 -38.1(7) . . . . ?
B5 B2 B3 C2 -100.6(8) . . . . ?
B5 B2 B3 B1 -65.1(8) . . . . ?
B5 B2 B3 B9 1.3(9) . . . . ?
B5 B2 B3 B10 37.6(7) . . . . ?
B5 B2 B6 C1 97.2(7) . . . . ?
B5 B2 B6 C2 134.7(7) . . . . ?
B5 B2 B6 B7 34.9(7) . . . . ?
B5 B2 B10 B3 -137.2(8) . . . . ?
B5 B2 B10 B8 -37.6(7) . . . . ?
B5 B2 B10 B9 -99.8(9) . . . . ?
B5 B6 B7 C1 135.1(8) . . . . ?
B5 B6 B7 B4 101.3(8) . . . . ?
B5 B6 B7 B8 39.2(7) . . . . ?
B5 B7 B8 B4 138.3(8) . . . . ?
B5 B7 B8 B9 98.8(9) . . . . ?
B5 B7 B8 B10 36.6(7) . . . . ?
B5 B8 B9 B1 67.2(9) . . . . ?
B5 B8 B9 B3 5.4(9) . . . . ?
B5 B8 B9 B4 103.2(7) . . . . ?
B5 B8 B9 B10 -34.9(7) . . . . ?
B5 B8 B10 B2 38.2(7) . . . . ?
B5 B8 B10 B3 102.4(7) . . . . ?
B5 B8 B10 B9 140.9(7) . . . . ?
B6 C1 C2 S7 106.2(7) . . . . ?
B6 C1 C2 B1 -145.9(7) . . . . ?
B6 C1 C2 B2 -38.0(7) . . . . ?
B6 C1 C2 B3 -107.0(7) . . . . ?
B6 C1 B1 C2 31.5(6) . . . . ?
B6 C1 B1 B3 -5.5(9) . . . . ?
B6 C1 B1 B4 -107.0(8) . . . . ?
B6 C1 B1 B9 -66.2(9) . . . . ?
B6 C1 B4 B1 102.1(9) . . . . ?
B6 C1 B4 B7 -37.6(8) . . . . ?
B6 C1 B4 B8 -1.6(11) . . . . ?
B6 C1 B4 B9 59.3(10) . . . . ?
B6 C1 B7 B4 140.7(8) . . . . ?
B6 C1 B7 B5 41.0(7) . . . . ?
B6 C1 B7 B8 104.2(8) . . . . ?
B6 C2 B1 C1 -31.2(6) . . . . ?
B6 C2 B1 B3 106.0(8) . . . . ?
B6 C2 B1 B4 5.0(9) . . . . ?
B6 C2 B1 B9 67.1(9) . . . . ?
B6 C2 B2 B3 -139.3(8) . . . . ?
B6 C2 B2 B5 -40.7(7) . . . . ?
B6 C2 B2 B10 -102.9(8) . . . . ?
B6 C2 B3 B1 -102.1(9) . . . . ?
B6 C2 B3 B2 38.5(8) . . . . ?
B6 C2 B3 B9 -59.6(10) . . . . ?
B6 C2 B3 B10 1.9(10) . . . . ?
B6 B2 B3 C2 -36.5(7) . . . . ?
B6 B2 B3 B1 -1.0(9) . . . . ?
B6 B2 B3 B9 65.3(8) . . . . ?
B6 B2 B3 B10 101.6(8) . . . . ?
B6 B2 B5 B7 -35.0(7) . . . . ?
B6 B2 B5 B8 -99.0(8) . . . . ?
B6 B2 B5 B10 -138.4(8) . . . . ?
B6 B2 B10 B3 -99.4(8) . . . . ?
B6 B2 B10 B5 37.8(7) . . . . ?
B6 B2 B10 B8 0.2(9) . . . . ?
B6 B2 B10 B9 -62.0(10) . . . . ?
B6 B5 B7 C1 -40.0(7) . . . . ?
B6 B5 B7 B4 -100.2(8) . . . . ?
B6 B5 B7 B8 -136.8(8) . . . . ?
B6 B5 B8 B4 -1.1(11) . . . . ?
B6 B5 B8 B7 38.1(8) . . . . ?
B6 B5 B8 B9 -66.2(10) . . . . ?
B6 B5 B8 B10 -100.7(8) . . . . ?
B6 B5 B10 B2 -36.3(7) . . . . ?
B6 B5 B10 B3 2.7(10) . . . . ?
B6 B5 B10 B8 100.5(8) . . . . ?
B6 B5 B10 B9 66.0(9) . . . . ?
B6 B7 B8 B4 98.4(8) . . . . ?
B6 B7 B8 B5 -39.9(7) . . . . ?
B6 B7 B8 B9 58.9(10) . . . . ?
B6 B7 B8 B10 -3.3(10) . . . . ?
B7 C1 C2 S7 144.3(6) . . . . ?
B7 C1 C2 B1 -107.7(7) . . . . ?
B7 C1 C2 B2 0.1(9) . . . . ?
B7 C1 C2 B3 -68.9(8) . . . . ?
B7 C1 C2 B6 38.1(7) . . . . ?
B7 C1 B1 C2 98.2(8) . . . . ?
B7 C1 B1 B3 61.3(9) . . . . ?
B7 C1 B1 B4 -40.2(8) . . . . ?
B7 C1 B1 B9 0.6(10) . . . . ?
B7 C1 B4 B1 139.7(8) . . . . ?
B7 C1 B4 B8 36.0(7) . . . . ?
B7 C1 B4 B9 96.8(8) . . . . ?
B7 C1 B6 C2 -138.0(7) . . . . ?
B7 C1 B6 B2 -101.6(8) . . . . ?
B7 C1 B6 B5 -38.5(7) . . . . ?
B7 B4 B8 B5 37.3(8) . . . . ?
B7 B4 B8 B9 137.4(8) . . . . ?
B7 B4 B8 B10 100.7(8) . . . . ?
B7 B4 B9 B1 101.9(7) . . . . ?
B7 B4 B9 B3 67.7(8) . . . . ?
B7 B4 B9 B8 -36.4(6) . . . . ?
B7 B4 B9 B10 2.7(9) . . . . ?
B7 B5 B6 C1 38.7(7) . . . . ?
B7 B5 B6 C2 101.7(8) . . . . ?
B7 B5 B6 B2 140.5(8) . . . . ?
B7 B5 B8 B4 -39.1(8) . . . . ?
B7 B5 B8 B9 -104.3(8) . . . . ?
B7 B5 B8 B10 -138.7(7) . . . . ?
B7 B5 B10 B2 -99.3(8) . . . . ?
B7 B5 B10 B3 -60.2(10) . . . . ?
B7 B5 B10 B8 37.6(7) . . . . ?
B7 B5 B10 B9 3.1(9) . . . . ?
B7 B8 B9 B1 4.4(10) . . . . ?
B7 B8 B9 B3 -57.4(10) . . . . ?
B7 B8 B9 B4 40.4(7) . . . . ?
B7 B8 B9 B10 -97.7(8) . . . . ?
B7 B8 B10 B2 1.9(9) . . . . ?
B7 B8 B10 B3 66.2(9) . . . . ?
B7 B8 B10 B5 -36.3(7) . . . . ?
B7 B8 B10 B9 104.6(7) . . . . ?
B8 B4 B7 C1 -137.8(9) . . . . ?
B8 B4 B7 B5 -37.4(7) . . . . ?
B8 B4 B7 B6 -102.8(8) . . . . ?
B8 B4 B9 B1 138.3(8) . . . . ?
B8 B4 B9 B3 104.2(8) . . . . ?
B8 B4 B9 B10 39.1(7) . . . . ?
B8 B5 B6 C1 0.1(11) . . . . ?
B8 B5 B6 C2 63.2(10) . . . . ?
B8 B5 B6 B2 101.9(9) . . . . ?
B8 B5 B6 B7 -38.6(8) . . . . ?
B8 B5 B7 C1 96.8(8) . . . . ?
B8 B5 B7 B4 36.6(7) . . . . ?
B8 B5 B7 B6 136.8(8) . . . . ?
B8 B5 B10 B2 -136.9(7) . . . . ?
B8 B5 B10 B3 -97.9(8) . . . . ?
B8 B5 B10 B9 -34.5(7) . . . . ?
B8 B9 B10 B2 98.2(8) . . . . ?
B8 B9 B10 B3 136.3(7) . . . . ?
B8 B9 B10 B5 34.5(7) . . . . ?
B9 B1 B3 C2 134.2(8) . . . . ?
B9 B1 B3 B2 100.1(8) . . . . ?
B9 B1 B3 B10 37.0(7) . . . . ?
B9 B1 B4 C1 -132.7(7) . . . . ?
B9 B1 B4 B7 -98.0(7) . . . . ?
B9 B1 B4 B8 -36.8(7) . . . . ?
B9 B3 B10 B2 138.4(8) . . . . ?
B9 B3 B10 B5 100.0(9) . . . . ?
B9 B3 B10 B8 38.0(7) . . . . ?
B9 B4 B7 C1 -101.1(8) . . . . ?
B9 B4 B7 B5 -0.8(9) . . . . ?
B9 B4 B7 B6 -66.1(8) . . . . ?
B9 B4 B7 B8 36.6(7) . . . . ?
B9 B4 B8 B5 -100.1(9) . . . . ?
B9 B4 B8 B7 -137.4(8) . . . . ?
B9 B4 B8 B10 -36.7(7) . . . . ?
B9 B8 B10 B2 -102.7(7) . . . . ?
B9 B8 B10 B3 -38.5(7) . . . . ?
B9 B8 B10 B5 -140.9(7) . . . . ?
B10 B2 B3 C2 -138.1(9) . . . . ?
B10 B2 B3 B1 -102.6(8) . . . . ?
B10 B2 B3 B9 -36.3(7) . . . . ?
B10 B2 B5 B6 138.4(8) . . . . ?
B10 B2 B5 B7 103.4(8) . . . . ?
B10 B2 B5 B8 39.4(7) . . . . ?
B10 B2 B6 C1 60.1(9) . . . . ?
B10 B2 B6 C2 97.6(8) . . . . ?
B10 B2 B6 B5 -37.1(7) . . . . ?
B10 B2 B6 B7 -2.2(10) . . . . ?
B10 B3 B9 B1 -138.4(8) . . . . ?
B10 B3 B9 B4 -104.5(8) . . . . ?
B10 B3 B9 B8 -40.8(7) . . . . ?
B10 B5 B6 C1 -64.5(9) . . . . ?
B10 B5 B6 C2 -1.5(10) . . . . ?
B10 B5 B6 B2 37.3(7) . . . . ?
B10 B5 B6 B7 -103.2(8) . . . . ?
B10 B5 B7 C1 58.8(9) . . . . ?
B10 B5 B7 B4 -1.4(9) . . . . ?
B10 B5 B7 B6 98.8(8) . . . . ?
B10 B5 B7 B8 -38.0(7) . . . . ?
B10 B5 B8 B4 99.6(8) . . . . ?
B10 B5 B8 B7 138.7(7) . . . . ?
B10 B5 B8 B9 34.4(7) . . . . ?
B10 B8 B9 B1 102.1(8) . . . . ?
B10 B8 B9 B3 40.3(7) . . . . ?
B10 B8 B9 B4 138.2(7) . . . . ?
S9 C3 C4 S10 6(2) . . . . ?
C7 C8 C45 Ti1 66.7(14) . . . . ?
C7 C8 C45 C6 -166(3) . . . . ?
C7 C8 C45 C9 2(2) . . . . ?
C8 C7 C10 Ti1 -61.7(15) . . . . ?
C8 C7 C10 C9 7(3) . . . . ?
C8 C7 C10 C14 174.1(15) . . . . ?
C10 C7 C8 Ti1 60.6(15) . . . . ?
C10 C7 C8 C11 -179(3) . . . . ?
C10 C7 C8 C45 -6(2) . . . . ?
C10 C9 C45 Ti1 -61.8(15) . . . . ?
C10 C9 C45 C6 176.0(17) . . . . ?
C10 C9 C45 C8 2(2) . . . . ?
C11 C8 C45 Ti1 -116.7(12) . . . . ?
C11 C8 C45 C6 10(4) . . . . ?
C11 C8 C45 C9 178.6(17) . . . . ?
C12 C7 C8 Ti1 -124.6(18) . . . . ?
C12 C7 C8 C11 -4(5) . . . . ?
C12 C7 C8 C45 169.1(18) . . . . ?
C12 C7 C10 Ti1 123.6(19) . . . . ?
C12 C7 C10 C9 -167.5(18) . . . . ?
C12 C7 C10 C14 -1(2) . . . . ?
C13 C9 C10 Ti1 -120.5(13) . . . . ?
C13 C9 C10 C7 170.1(16) . . . . ?
C13 C9 C10 C14 15(4) . . . . ?
C13 C9 C45 Ti1 126(4) . . . . ?
C13 C9 C45 C6 4(4) . . . . ?
C13 C9 C45 C8 -170(3) . . . . ?
C45 C9 C10 Ti1 63.4(15) . . . . ?
C45 C9 C10 C7 -6(2) . . . . ?
C45 C9 C10 C14 -161(3) . . . . ?
C35 C72 C78 Ti2 66.0(12) . . . . ?
C35 C72 C78 C42 -168(3) . . . . ?
C35 C72 C78 C77 -2(3) . . . . ?
C36 C35 C72 Ti2 -124.0(15) . . . . ?
C36 C35 C72 C41 -1(3) . . . . ?
C36 C35 C72 C78 170.9(19) . . . . ?
C36 C35 C80 Ti2 128(2) . . . . ?
C36 C35 C80 C43 5(3) . . . . ?
C36 C35 C80 C77 -167.2(19) . . . . ?
C41 C72 C78 Ti2 -121.6(18) . . . . ?
C41 C72 C78 C42 4(4) . . . . ?
C41 C72 C78 C77 170.7(18) . . . . ?
C44 C77 C78 Ti2 123(2) . . . . ?
C44 C77 C78 C42 -1(4) . . . . ?
C44 C77 C78 C72 -170.4(19) . . . . ?
C44 C77 C80 Ti2 -122.4(13) . . . . ?
C44 C77 C80 C35 173.4(14) . . . . ?
C44 C77 C80 C43 3(3) . . . . ?
C72 C35 C80 Ti2 -65.0(11) . . . . ?
C72 C35 C80 C43 171.8(15) . . . . ?
C72 C35 C80 C77 -0.5(18) . . . . ?
C78 C77 C80 Ti2 63.6(16) . . . . ?
C78 C77 C80 C35 -1(2) . . . . ?
C78 C77 C80 C43 -171(2) . . . . ?
C80 C35 C72 Ti2 66.5(11) . . . . ?
C80 C35 C72 C41 -170.6(18) . . . . ?
C80 C35 C72 C78 1(2) . . . . ?
C80 C77 C78 Ti2 -65.5(13) . . . . ?
C80 C77 C78 C42 170.8(18) . . . . ?
C80 C77 C78 C72 1(3) . . . . ?
C37 C38 C75 Ti2 -64.2(13) . . . . ?
C37 C38 C75 C76 173.3(16) . . . . ?
C37 C38 C75 C79 -1.6(18) . . . . ?
C37 C40 C79 Ti2 67.4(12) . . . . ?
C37 C40 C79 C75 0.1(16) . . . . ?
C37 C40 C79 C83 -170.9(17) . . . . ?
C38 C37 C40 Ti2 65.8(14) . . . . ?
C38 C37 C40 C79 -1(2) . . . . ?
C38 C37 C40 C84 -172.3(17) . . . . ?
C38 C75 C79 Ti2 -64.1(9) . . . . ?
C38 C75 C79 C40 1.0(14) . . . . ?
C38 C75 C79 C83 173.8(12) . . . . ?
C40 C37 C38 Ti2 -63.6(14) . . . . ?
C40 C37 C38 C75 2(2) . . . . ?
C40 C37 C38 C81 168.5(15) . . . . ?
C76 C75 C79 Ti2 121.2(13) . . . . ?
C76 C75 C79 C40 -173.8(13) . . . . ?
C76 C75 C79 C83 -1.0(19) . . . . ?
C81 C38 C75 Ti2 128.3(15) . . . . ?
C81 C38 C75 C76 6(2) . . . . ?
C81 C38 C75 C79 -169.1(14) . . . . ?
C82 C37 C38 Ti2 124(2) . . . . ?
C82 C37 C38 C75 -170.8(19) . . . . ?
C82 C37 C38 C81 -4(4) . . . . ?
C82 C37 C40 Ti2 -120.8(19) . . . . ?
C82 C37 C40 C79 172.4(15) . . . . ?
C82 C37 C40 C84 1(3) . . . . ?
C84 C40 C79 Ti2 -119.2(11) . . . . ?
C84 C40 C79 C75 173.4(11) . . . . ?
C84 C40 C79 C83 2(2) . . . . ?
C27 C28 C65 Ti5 61(3) . . . . ?
C27 C28 C65 C66 174(3) . . . . ?
C27 C28 C65 C69 0(5) . . . . ?
C28 C27 C70 Ti5 -72(3) . . . . ?
C28 C27 C70 C69 -10(4) . . . . ?
C28 C27 C70 C74 163(3) . . . . ?
C28 C65 C69 Ti5 65(3) . . . . ?
C28 C65 C69 C70 -6(4) . . . . ?
C28 C65 C69 C73 -170(3) . . . . ?
C31 C28 C65 Ti5 -105(7) . . . . ?
C31 C28 C65 C66 7(9) . . . . ?
C31 C28 C65 C69 -167(6) . . . . ?
C32 C27 C28 Ti5 -130(7) . . . . ?
C32 C27 C28 C31 -25(10) . . . . ?
C32 C27 C28 C65 166(7) . . . . ?
C32 C27 C70 Ti5 121(4) . . . . ?
C32 C27 C70 C69 -178(4) . . . . ?
C32 C27 C70 C74 -5(5) . . . . ?
C65 C69 C70 Ti5 69(2) . . . . ?
C65 C69 C70 C27 9(3) . . . . ?
C65 C69 C70 C74 -165(2) . . . . ?
C66 C65 C69 Ti5 -109(3) . . . . ?
C66 C65 C69 C70 -180(2) . . . . ?
C66 C65 C69 C73 16(4) . . . . ?
C70 C27 C28 Ti5 70(3) . . . . ?
C70 C27 C28 C31 175(4) . . . . ?
C70 C27 C28 C65 6(5) . . . . ?
C73 C69 C70 Ti5 -128(3) . . . . ?
C73 C69 C70 C27 171(3) . . . . ?
C73 C69 C70 C74 -2(4) . . . . ?
C25 C29 C30 Ti5 62.9(10) . . . . ?
C25 C29 C30 C34 -173.7(12) . . . . ?
C25 C29 C30 C68 -4.1(16) . . . . ?
C25 C39 C68 Ti5 -68.5(19) . . . . ?
C25 C39 C68 C30 -5(3) . . . . ?
C25 C39 C68 C67 177(2) . . . . ?
C26 C25 C29 Ti5 -128.5(14) . . . . ?
C26 C25 C29 C30 170.5(13) . . . . ?
C26 C25 C29 C33 -6(2) . . . . ?
C26 C25 C39 Ti5 124.6(15) . . . . ?
C26 C25 C39 C68 -166.6(17) . . . . ?
C26 C25 C39 C71 -8(4) . . . . ?
C29 C25 C39 Ti5 -65.7(11) . . . . ?
C29 C25 C39 C68 3(3) . . . . ?
C29 C25 C39 C71 162(2) . . . . ?
C29 C30 C68 Ti5 67.5(10) . . . . ?
C29 C30 C68 C39 6(2) . . . . ?
C29 C30 C68 C67 -177(3) . . . . ?
C33 C29 C30 Ti5 -121.3(14) . . . . ?
C33 C29 C30 C34 2(2) . . . . ?
C33 C29 C30 C68 171.7(14) . . . . ?
C34 C30 C68 Ti5 -122.3(11) . . . . ?
C34 C30 C68 C39 175.7(17) . . . . ?
C34 C30 C68 C67 -7(4) . . . . ?
C39 C25 C29 Ti5 61.7(15) . . . . ?
C39 C25 C29 C30 0.6(19) . . . . ?
C39 C25 C29 C33 -175.4(18) . . . . ?
C71 C39 C68 Ti5 134(3) . . . . ?
C71 C39 C68 C30 -163(3) . . . . ?
C71 C39 C68 C67 19(4) . . . . ?
C15 C59 C60 Ti3 63(2) . . . . ?
C15 C59 C60 C57 0(4) . . . . ?
C15 C59 C60 C64 -175(3) . . . . ?
C56 C15 C58 Ti3 126(3) . . . . ?
C56 C15 C58 C57 -169(4) . . . . ?
C56 C15 C58 C61 6(6) . . . . ?
C56 C15 C59 Ti3 -128(4) . . . . ?
C56 C15 C59 C60 167(3) . . . . ?
C56 C15 C59 C63 -3(5) . . . . ?
C58 C15 C59 Ti3 68(3) . . . . ?
C58 C15 C59 C60 3(4) . . . . ?
C58 C15 C59 C63 -167(3) . . . . ?
C58 C57 C60 Ti3 -67(3) . . . . ?
C58 C57 C60 C59 -3(5) . . . . ?
C58 C57 C60 C64 172(3) . . . . ?
C59 C15 C58 Ti3 -70(3) . . . . ?
C59 C15 C58 C57 -4(5) . . . . ?
C59 C15 C58 C61 171(3) . . . . ?
C60 C57 C58 Ti3 69(3) . . . . ?
C60 C57 C58 C15 4(5) . . . . ?
C60 C57 C58 C61 -171(3) . . . . ?
C62 C57 C58 Ti3 -125(4) . . . . ?
C62 C57 C58 C15 171(4) . . . . ?
C62 C57 C58 C61 -4(7) . . . . ?
C62 C57 C60 Ti3 126(4) . . . . ?
C62 C57 C60 C59 -169(4) . . . . ?
C62 C57 C60 C64 6(7) . . . . ?
C63 C59 C60 Ti3 -129(4) . . . . ?
C63 C59 C60 C57 168(4) . . . . ?
C63 C59 C60 C64 -7(6) . . . . ?
C17 C18 C55 Ti3 63.6(12) . . . . ?
C17 C18 C55 C16 -168.8(17) . . . . ?
C17 C18 C55 C19 0(2) . . . . ?
C18 C17 C20 Ti3 -65.4(12) . . . . ?
C18 C17 C20 C19 0.8(19) . . . . ?
C18 C17 C20 C24 171.6(14) . . . . ?
C20 C17 C18 Ti3 64.1(12) . . . . ?
C20 C17 C18 C21 -170.3(13) . . . . ?
C20 C17 C18 C55 0(2) . . . . ?
C20 C19 C55 Ti3 -63.6(11) . . . . ?
C20 C19 C55 C16 170.1(15) . . . . ?
C20 C19 C55 C18 0(2) . . . . ?
C21 C18 C55 Ti3 -126.0(13) . . . . ?
C21 C18 C55 C16 2(3) . . . . ?
C21 C18 C55 C19 170.4(13) . . . . ?
C22 C17 C18 Ti3 -121.2(18) . . . . ?
C22 C17 C18 C21 4(3) . . . . ?
C22 C17 C18 C55 174.2(17) . . . . ?
C22 C17 C20 Ti3 119.8(16) . . . . ?
C22 C17 C20 C19 -174.1(15) . . . . ?
C22 C17 C20 C24 -3(3) . . . . ?
C23 C19 C20 Ti3 -122.8(15) . . . . ?
C23 C19 C20 C17 171.5(15) . . . . ?
C23 C19 C20 C24 0(2) . . . . ?
C23 C19 C55 Ti3 124.1(15) . . . . ?
C23 C19 C55 C16 -2(3) . . . . ?
C23 C19 C55 C18 -171.9(14) . . . . ?
C55 C19 C20 Ti3 64.9(12) . . . . ?
C55 C19 C20 C17 -0.8(19) . . . . ?
C55 C19 C20 C24 -172.2(15) . . . . ?

loop_
_smtbx_masks_void_nr
_smtbx_masks_void_average_x
_smtbx_masks_void_average_y
_smtbx_masks_void_average_z
_smtbx_masks_void_volume
_smtbx_masks_void_count_electrons
_smtbx_masks_void_content
1 -0.086 0.239 -0.232 269.7 86.9 ?
2 0.086 0.761 0.232 269.7 86.0 ?
3 0.414 0.261 0.268 269.7 86.9 ?
4 0.586 0.739 0.732 269.7 85.9 ?
